data_4081056
loop_
_publ_author_name
'Mansell, Stephen M.'
'Farnaby, Joy H.'
'Germeroth, Anne I.'
'Arnold, Polly L.'

_publ_section_title
;
 Thermally Stable Uranium Dinitrogen Complex with Siloxide Supporting
 Ligands
;
_journal_issue 15
_journal_name_full Organometallics
_journal_page_first 4214
_journal_paper_doi 10.1021/om4003957
_journal_volume 32
_journal_year 2013
_chemical_formula_moiety 'C108 H132 O4 Si4 U, 0.31(C14 H10), 3(C6 H14)'
_chemical_formula_sum 'C130.27 H177.06 O4 Si4 U'
_chemical_formula_weight 2157.46
_chemical_name_systematic ?
_space_group_IT_number 2
_symmetry_cell_setting triclinic
_symmetry_space_group_name_Hall '-P 1'
_symmetry_space_group_name_H-M 'P -1'
_atom_sites_solution_hydrogens geom
_atom_sites_solution_primary direct
_atom_sites_solution_secondary difmap
_audit_creation_method SHELXL-97
_cell_angle_alpha 98.417(2)
_cell_angle_beta 95.6393(19)
_cell_angle_gamma 117.137(2)
_cell_formula_units_Z 2
_cell_length_a 16.1405(4)
_cell_length_b 17.1050(4)
_cell_length_c 25.3526(6)
_cell_measurement_reflns_used 23754
_cell_measurement_temperature 170(2)
_cell_measurement_theta_max 27.4248
_cell_measurement_theta_min 2.8838
_cell_volume 6052.6(3)
_computing_cell_refinement
;
CrysAlisPro, Agilent Technologies,
Version 1.171.35.19 (release 27-10-2011 CrysAlis171 .NET)
(compiled Oct 27 2011,15:02:11)
;
_computing_data_collection
;
CrysAlisPro, Agilent Technologies,
Version 1.171.35.19 (release 27-10-2011 CrysAlis171 .NET)
(compiled Oct 27 2011,15:02:11)
;
_computing_data_reduction
;
CrysAlisPro, Agilent Technologies,
Version 1.171.35.19 (release 27-10-2011 CrysAlis171 .NET)
(compiled Oct 27 2011,15:02:11)
;
_computing_structure_refinement 'SHELXL-97 (Sheldrick, 1997)'
_computing_structure_solution 'SHELXS-97 (Sheldrick, 1990)'
_diffrn_ambient_temperature 170(2)
_diffrn_detector_area_resol_mean 16.1042
_diffrn_measured_fraction_theta_full 0.998
_diffrn_measured_fraction_theta_max 0.998
_diffrn_measurement_device_type 'Xcalibur, Eos'
_diffrn_measurement_method '\w scans'
_diffrn_radiation_monochromator graphite
_diffrn_radiation_source 'Enhance (Mo) X-ray Source'
_diffrn_radiation_type MoK\a
_diffrn_radiation_wavelength 0.71073
_diffrn_reflns_av_R_equivalents 0.0633
_diffrn_reflns_av_sigmaI/netI 0.0672
_diffrn_reflns_limit_h_max 20
_diffrn_reflns_limit_h_min -20
_diffrn_reflns_limit_k_max 22
_diffrn_reflns_limit_k_min -22
_diffrn_reflns_limit_l_max 32
_diffrn_reflns_limit_l_min -32
_diffrn_reflns_number 113175
_diffrn_reflns_theta_full 27.48
_diffrn_reflns_theta_max 27.48
_diffrn_reflns_theta_min 2.89
_diffrn_standards_number 0
_exptl_absorpt_coefficient_mu 1.430
_exptl_absorpt_correction_T_max 1.00000
_exptl_absorpt_correction_T_min 0.85971
_exptl_absorpt_correction_type multi-scan
_exptl_absorpt_process_details
;
CrysAlisPro, Agilent Technologies,
Version 1.171.35.19 (release 27-10-2011 CrysAlis171 .NET)
(compiled Oct 27 2011,15:02:11)
Empirical absorption correction using spherical harmonics,
 implemented in SCALE3 ABSPACK scaling algorithm.
;
_exptl_crystal_colour colourless
_exptl_crystal_density_diffrn 1.184
_exptl_crystal_density_method 'not measured'
_exptl_crystal_description Block
_exptl_crystal_F_000 2277
_exptl_crystal_size_max 0.4494
_exptl_crystal_size_mid 0.2480
_exptl_crystal_size_min 0.1224
_refine_diff_density_max 1.418
_refine_diff_density_min -0.669
_refine_diff_density_rms 0.101
_refine_ls_extinction_method none
_refine_ls_goodness_of_fit_ref 1.057
_refine_ls_hydrogen_treatment constr
_refine_ls_matrix_type full
_refine_ls_number_parameters 1301
_refine_ls_number_reflns 27717
_refine_ls_number_restraints 160
_refine_ls_restrained_S_all 1.069
_refine_ls_R_factor_all 0.0699
_refine_ls_R_factor_gt 0.0478
_refine_ls_shift/su_max 0.004
_refine_ls_shift/su_mean 0.000
_refine_ls_structure_factor_coef Fsqd
_refine_ls_weighting_details 'calc w=1/[\s^2^(Fo^2^)+(0.0511P)^2^+4.9202P] where P=(Fo^2^+2Fc^2^)/3'
_refine_ls_weighting_scheme calc
_refine_ls_wR_factor_gt 0.1044
_refine_ls_wR_factor_ref 0.1141
_reflns_number_gt 22267
_reflns_number_total 27717
_reflns_threshold_expression >2sigma(I)
_cod_data_source_file om4003957_si_002.cif
_cod_data_source_block U{OSi(Mes)3}4
_cod_depositor_comments
;
The following automatic conversions were performed:

'_symmetry_cell_setting' value 'Triclinic' changed to 'triclinic'
according to /home/saulius/struct/CIF-dictionaries/cif_core.dic
dictionary named 'cif_core.dic' version 2.4.2 from 2011-04-26.

Automatic conversion script
Id: cif_fix_values 1891 2012-01-12 08:04:46Z andrius 
;
_cod_original_sg_symbol_H-M P-1
_cod_database_code 4081056

loop_
_symmetry_equiv_pos_as_xyz
'x, y, z'
'-x, -y, -z'

loop_
_atom_site_label
_atom_site_type_symbol
_atom_site_fract_x
_atom_site_fract_y
_atom_site_fract_z
_atom_site_U_iso_or_equiv
_atom_site_adp_type
_atom_site_occupancy
_atom_site_symmetry_multiplicity
_atom_site_calc_flag
_atom_site_refinement_flags
C1 C 0.0538(3) 0.5309(3) 0.65795(15) 0.0304(9) Uani 1 1 d .
C2 C 0.0205(3) 0.4601(3) 0.61123(17) 0.0381(10) Uani 1 1 d .
C3 C 0.0619(4) 0.4745(4) 0.56548(18) 0.0484(12) Uani 1 1 d .
H3 H 0.0383 0.4261 0.5347 0.058 Uiso 1 1 calc R
C4 C 0.1362(4) 0.5566(4) 0.56303(18) 0.0469(12) Uani 1 1 d .
C5 C 0.1702(3) 0.6244(3) 0.60869(17) 0.0433(11) Uani 1 1 d .
H5 H 0.2218 0.6810 0.6081 0.052 Uiso 1 1 calc R
C6 C 0.1322(3) 0.6136(3) 0.65606(16) 0.0332(9) Uani 1 1 d .
C7 C -0.0567(4) 0.3652(3) 0.60880(19) 0.0516(13) Uani 1 1 d .
H7A H -0.1188 0.3628 0.6025 0.077 Uiso 1 1 calc R
H7B H -0.0476 0.3479 0.6432 0.077 Uiso 1 1 calc R
H7C H -0.0536 0.3235 0.5791 0.077 Uiso 1 1 calc R
C8 C 0.1806(4) 0.5707(4) 0.5126(2) 0.0695(17) Uani 1 1 d .
H8A H 0.2248 0.6348 0.5165 0.104 Uiso 1 1 calc R
H8B H 0.1307 0.5504 0.4806 0.104 Uiso 1 1 calc R
H8C H 0.2149 0.5361 0.5082 0.104 Uiso 1 1 calc R
C9 C 0.1798(3) 0.6927(3) 0.70376(18) 0.0407(11) Uani 1 1 d .
H9A H 0.2453 0.7312 0.7001 0.061 Uiso 1 1 calc R
H9B H 0.1799 0.6709 0.7374 0.061 Uiso 1 1 calc R
H9C H 0.1453 0.7273 0.7047 0.061 Uiso 1 1 calc R
C10 C -0.1187(3) 0.4209(3) 0.71531(15) 0.0304(9) Uani 1 1 d .
C11 C -0.1973(3) 0.4179(3) 0.68171(16) 0.0322(9) Uani 1 1 d .
C12 C -0.2890(3) 0.3505(3) 0.67846(19) 0.0411(11) Uani 1 1 d .
H12 H -0.3393 0.3503 0.6556 0.049 Uiso 1 1 calc R
C13 C -0.3099(3) 0.2830(3) 0.7075(2) 0.0485(12) Uani 1 1 d .
C14 C -0.2347(4) 0.2829(3) 0.7380(2) 0.0466(12) Uani 1 1 d .
H14 H -0.2471 0.2362 0.7573 0.056 Uiso 1 1 calc R
C15 C -0.1402(3) 0.3488(3) 0.74194(17) 0.0365(10) Uani 1 1 d .
C16 C -0.1829(3) 0.4862(3) 0.64769(17) 0.0399(10) Uani 1 1 d .
H16A H -0.2347 0.4600 0.6162 0.060 Uiso 1 1 calc R
H16B H -0.1224 0.5043 0.6353 0.060 Uiso 1 1 calc R
H16C H -0.1820 0.5390 0.6694 0.060 Uiso 1 1 calc R
C17 C -0.4108(4) 0.2116(4) 0.7042(3) 0.0734(18) Uani 1 1 d .
H17A H -0.4179 0.1935 0.7391 0.110 Uiso 1 1 calc R
H17B H -0.4259 0.1592 0.6756 0.110 Uiso 1 1 calc R
H17C H -0.4540 0.2356 0.6956 0.110 Uiso 1 1 calc R
C18 C -0.0651(4) 0.3351(3) 0.7740(2) 0.0517(13) Uani 1 1 d .
H18A H -0.0143 0.3442 0.7535 0.078 Uiso 1 1 calc R
H18B H -0.0937 0.2738 0.7804 0.078 Uiso 1 1 calc R
H18C H -0.0390 0.3784 0.8090 0.078 Uiso 1 1 calc R
C19 C 0.0932(3) 0.5291(3) 0.78069(15) 0.0295(9) Uani 1 1 d .
C20 C 0.0866(3) 0.5567(3) 0.83500(16) 0.0297(9) Uani 1 1 d .
C21 C 0.1580(3) 0.5746(3) 0.87810(17) 0.0397(10) Uani 1 1 d .
H21 H 0.1525 0.5940 0.9140 0.048 Uiso 1 1 calc R
C22 C 0.2362(3) 0.5650(3) 0.86999(19) 0.0466(12) Uani 1 1 d .
C23 C 0.2389(3) 0.5309(3) 0.8176(2) 0.0476(12) Uani 1 1 d .
H23 H 0.2902 0.5197 0.8118 0.057 Uiso 1 1 calc R
C24 C 0.1699(3) 0.5121(3) 0.77291(18) 0.0395(10) Uani 1 1 d .
C25 C 0.0018(3) 0.5640(3) 0.84915(16) 0.0383(10) Uani 1 1 d .
H25A H -0.0051 0.5542 0.8859 0.057 Uiso 1 1 calc R
H25B H -0.0552 0.5184 0.8233 0.057 Uiso 1 1 calc R
H25C H 0.0104 0.6240 0.8474 0.057 Uiso 1 1 calc R
C26 C 0.3166(4) 0.5900(5) 0.9168(2) 0.0774(19) Uani 1 1 d .
H26A H 0.2976 0.6024 0.9512 0.116 Uiso 1 1 calc R
H26B H 0.3731 0.6437 0.9132 0.116 Uiso 1 1 calc R
H26C H 0.3309 0.5400 0.9160 0.116 Uiso 1 1 calc R
C27 C 0.1776(4) 0.4679(4) 0.7189(2) 0.0571(14) Uani 1 1 d .
H27A H 0.1143 0.4225 0.6992 0.086 Uiso 1 1 calc R
H27B H 0.2171 0.4391 0.7249 0.086 Uiso 1 1 calc R
H27C H 0.2065 0.5135 0.6975 0.086 Uiso 1 1 calc R
C28 C 0.1823(3) 1.0446(3) 0.81275(15) 0.0287(9) Uani 1 1 d .
C29 C 0.2334(3) 1.1213(3) 0.79116(18) 0.0386(10) Uani 1 1 d .
C30 C 0.2062(4) 1.1888(3) 0.7947(2) 0.0515(13) Uani 1 1 d .
H30 H 0.2400 1.2390 0.7793 0.062 Uiso 1 1 calc R
C31 C 0.1329(4) 1.1856(3) 0.8195(2) 0.0559(14) Uani 1 1 d .
C32 C 0.0840(3) 1.1114(3) 0.84123(19) 0.0415(11) Uani 1 1 d .
H32 H 0.0327 1.1072 0.8582 0.050 Uiso 1 1 calc R
C33 C 0.1079(3) 1.0429(3) 0.83893(16) 0.0319(9) Uani 1 1 d .
C34 C 0.3203(4) 1.1382(3) 0.7664(2) 0.0526(13) Uani 1 1 d .
H34A H 0.3010 1.0973 0.7309 0.079 Uiso 1 1 calc R
H34B H 0.3639 1.1277 0.7903 0.079 Uiso 1 1 calc R
H34C H 0.3520 1.2006 0.7620 0.079 Uiso 1 1 calc R
C35 C 0.1066(6) 1.2618(4) 0.8235(3) 0.097(2) Uani 1 1 d .
H35A H 0.1456 1.3063 0.8038 0.146 Uiso 1 1 calc R
H35B H 0.1178 1.2907 0.8617 0.146 Uiso 1 1 calc R
H35C H 0.0395 1.2369 0.8075 0.146 Uiso 1 1 calc R
C36 C 0.0524(3) 0.9683(3) 0.86646(17) 0.0371(10) Uani 1 1 d .
H36A H 0.0247 0.9899 0.8940 0.056 Uiso 1 1 calc R
H36B H 0.0946 0.9488 0.8839 0.056 Uiso 1 1 calc R
H36C H 0.0016 0.9175 0.8395 0.056 Uiso 1 1 calc R
C37 C 0.2881(3) 0.9463(3) 0.75954(16) 0.0289(8) Uani 1 1 d .
C38 C 0.2486(3) 0.9220(3) 0.70352(16) 0.0340(9) Uani 1 1 d .
C39 C 0.3003(4) 0.9146(3) 0.66426(19) 0.0485(12) Uani 1 1 d .
H39 H 0.2715 0.8974 0.6270 0.058 Uiso 1 1 calc R
C40 C 0.3932(4) 0.9317(4) 0.6783(2) 0.0592(14) Uani 1 1 d .
C41 C 0.4341(4) 0.9611(4) 0.7328(2) 0.0539(13) Uani 1 1 d .
H41 H 0.4985 0.9756 0.7430 0.065 Uiso 1 1 calc R
C42 C 0.3848(3) 0.9703(3) 0.77343(18) 0.0397(10) Uani 1 1 d .
C43 C 0.1511(3) 0.9092(3) 0.68335(17) 0.0441(11) Uani 1 1 d .
H43A H 0.1489 0.9243 0.6476 0.066 Uiso 1 1 calc R
H43B H 0.1374 0.9487 0.7089 0.066 Uiso 1 1 calc R
H43C H 0.1038 0.8464 0.6805 0.066 Uiso 1 1 calc R
C44 C 0.4496(5) 0.9224(6) 0.6356(3) 0.099(3) Uani 1 1 d .
H44A H 0.4389 0.8604 0.6273 0.149 Uiso 1 1 calc R
H44B H 0.5172 0.9635 0.6494 0.149 Uiso 1 1 calc R
H44C H 0.4292 0.9373 0.6026 0.149 Uiso 1 1 calc R
C45 C 0.4418(3) 1.0104(4) 0.8307(2) 0.0549(14) Uani 1 1 d .
H45A H 0.5096 1.0401 0.8294 0.082 Uiso 1 1 calc R
H45B H 0.4276 0.9624 0.8509 0.082 Uiso 1 1 calc R
H45C H 0.4251 1.0544 0.8488 0.082 Uiso 1 1 calc R
C46 C 0.2608(3) 0.9408(2) 0.87956(15) 0.0255(8) Uani 1 1 d .
C47 C 0.2683(3) 0.8626(3) 0.88384(16) 0.0296(9) Uani 1 1 d .
C48 C 0.3073(3) 0.8543(3) 0.93298(18) 0.0425(11) Uani 1 1 d .
H48 H 0.3108 0.8008 0.9346 0.051 Uiso 1 1 calc R
C49 C 0.3410(4) 0.9216(4) 0.97936(18) 0.0494(13) Uani 1 1 d .
C50 C 0.3354(3) 0.9991(3) 0.97512(18) 0.0485(12) Uani 1 1 d .
H50 H 0.3585 1.0463 1.0065 0.058 Uiso 1 1 calc R
C51 C 0.2973(3) 1.0108(3) 0.92681(16) 0.0344(9) Uani 1 1 d .
C52 C 0.2388(3) 0.7861(3) 0.83616(17) 0.0375(10) Uani 1 1 d .
H52A H 0.2707 0.7508 0.8437 0.056 Uiso 1 1 calc R
H52B H 0.2566 0.8100 0.8038 0.056 Uiso 1 1 calc R
H52C H 0.1700 0.7475 0.8299 0.056 Uiso 1 1 calc R
C53 C 0.3854(5) 0.9122(5) 1.0319(2) 0.081(2) Uani 1 1 d .
H53A H 0.3755 0.9467 1.0627 0.122 Uiso 1 1 calc R
H53B H 0.4535 0.9351 1.0331 0.122 Uiso 1 1 calc R
H53C H 0.3560 0.8486 1.0340 0.122 Uiso 1 1 calc R
C54 C 0.3019(4) 1.1011(3) 0.92897(19) 0.0477(12) Uani 1 1 d .
H54A H 0.3402 1.1416 0.9637 0.072 Uiso 1 1 calc R
H54B H 0.2377 1.0940 0.9256 0.072 Uiso 1 1 calc R
H54C H 0.3307 1.1264 0.8991 0.072 Uiso 1 1 calc R
C55 C -0.1989(3) 0.8391(3) 0.66189(16) 0.0326(9) Uani 1 1 d .
C56 C -0.1323(3) 0.9187(3) 0.69912(17) 0.0350(10) Uani 1 1 d .
C57 C -0.1584(3) 0.9805(3) 0.7241(2) 0.0465(12) Uani 1 1 d .
H57 H -0.1116 1.0334 0.7490 0.056 Uiso 1 1 calc R
C58 C -0.2500(4) 0.9671(4) 0.7138(3) 0.0640(16) Uani 1 1 d .
C59 C -0.3149(4) 0.8914(4) 0.6750(2) 0.0643(16) Uani 1 1 d .
H59 H -0.3778 0.8819 0.6660 0.077 Uiso 1 1 calc R
C60 C -0.2915(3) 0.8286(3) 0.6487(2) 0.0463(12) Uani 1 1 d .
C61 C -0.0288(3) 0.9441(3) 0.71211(19) 0.0418(11) Uani 1 1 d .
H61A H 0.0092 1.0096 0.7240 0.063 Uiso 1 1 calc R
H61B H -0.0097 0.9235 0.6796 0.063 Uiso 1 1 calc R
H61C H -0.0188 0.9155 0.7412 0.063 Uiso 1 1 calc R
C62 C -0.2777(5) 1.0330(4) 0.7427(3) 0.097(3) Uani 1 1 d .
H62A H -0.3280 1.0018 0.7625 0.145 Uiso 1 1 calc R
H62B H -0.3005 1.0582 0.7161 0.145 Uiso 1 1 calc R
H62C H -0.2224 1.0817 0.7683 0.145 Uiso 1 1 calc R
C63 C -0.3673(4) 0.7543(3) 0.6036(2) 0.0646(17) Uani 1 1 d .
H63A H -0.3402 0.7501 0.5711 0.097 Uiso 1 1 calc R
H63B H -0.4194 0.7678 0.5954 0.097 Uiso 1 1 calc R
H63C H -0.3915 0.6969 0.6153 0.097 Uiso 1 1 calc R
C64 C -0.2653(3) 0.6383(3) 0.60200(16) 0.0326(9) Uani 1 1 d .
C65 C -0.2888(3) 0.5996(3) 0.54556(17) 0.0443(11) Uani 1 1 d .
C66 C -0.3647(4) 0.5134(3) 0.5255(2) 0.0535(14) Uani 1 1 d .
H66 H -0.3788 0.4888 0.4877 0.064 Uiso 1 1 calc R
C67 C -0.4193(4) 0.4631(3) 0.5579(2) 0.0560(14) Uani 1 1 d .
C68 C -0.4001(3) 0.5009(3) 0.61231(19) 0.0426(11) Uani 1 1 d .
H68 H -0.4390 0.4674 0.6353 0.051 Uiso 1 1 calc R
C69 C -0.3252(3) 0.5870(3) 0.63491(16) 0.0345(10) Uani 1 1 d .
C70 C -0.2387(4) 0.6480(4) 0.50364(18) 0.0649(16) Uani 1 1 d .
H70A H -0.2764 0.6153 0.4673 0.097 Uiso 1 1 calc R
H70B H -0.1763 0.6510 0.5060 0.097 Uiso 1 1 calc R
H70C H -0.2308 0.7091 0.5104 0.097 Uiso 1 1 calc R
C71 C -0.5019(5) 0.3688(4) 0.5353(3) 0.092(2) Uani 1 1 d .
H71A H -0.5556 0.3731 0.5170 0.138 Uiso 1 1 calc R
H71B H -0.5207 0.3377 0.5650 0.138 Uiso 1 1 calc R
H71C H -0.4825 0.3351 0.5092 0.138 Uiso 1 1 calc R
C72 C -0.3134(3) 0.6227(3) 0.69422(17) 0.0430(11) Uani 1 1 d .
H72A H -0.3737 0.5909 0.7062 0.064 Uiso 1 1 calc R
H72B H -0.2936 0.6871 0.7007 0.064 Uiso 1 1 calc R
H72C H -0.2650 0.6133 0.7146 0.064 Uiso 1 1 calc R
C73 C -0.0709(3) 0.7930(3) 0.58975(16) 0.0328(9) Uani 1 1 d .
C74 C -0.0179(3) 0.7475(3) 0.57848(16) 0.0376(10) Uani 1 1 d .
C75 C 0.0522(4) 0.7771(3) 0.54773(18) 0.0478(12) Uani 1 1 d .
H75 H 0.0861 0.7447 0.5411 0.057 Uiso 1 1 calc R
C76 C 0.0745(4) 0.8536(4) 0.5262(2) 0.0575(14) Uani 1 1 d .
C77 C 0.0199(4) 0.8949(4) 0.5352(2) 0.0603(15) Uani 1 1 d .
H77 H 0.0321 0.9458 0.5200 0.072 Uiso 1 1 calc R
C78 C -0.0516(4) 0.8670(3) 0.56483(18) 0.0462(12) Uani 1 1 d .
C79 C -0.0375(3) 0.6617(3) 0.59755(17) 0.0396(10) Uani 1 1 d .
H79A H -0.0077 0.6768 0.6358 0.059 Uiso 1 1 calc R
H79B H -0.0114 0.6293 0.5757 0.059 Uiso 1 1 calc R
H79C H -0.1061 0.6237 0.5935 0.059 Uiso 1 1 calc R
C80 C 0.1531(5) 0.8863(5) 0.4939(3) 0.087(2) Uani 1 1 d .
H80A H 0.1337 0.9067 0.4631 0.130 Uiso 1 1 calc R
H80B H 0.1661 0.8371 0.4805 0.130 Uiso 1 1 calc R
H80C H 0.2105 0.9364 0.5172 0.130 Uiso 1 1 calc R
C81 C -0.1099(5) 0.9167(4) 0.5665(2) 0.0679(17) Uani 1 1 d .
H81A H -0.0973 0.9524 0.5385 0.102 Uiso 1 1 calc R
H81B H -0.0922 0.9566 0.6023 0.102 Uiso 1 1 calc R
H81C H -0.1774 0.8730 0.5598 0.102 Uiso 1 1 calc R
C82 C -0.1634(3) 0.8152(3) 0.89670(15) 0.0268(8) Uani 1 1 d .
C83 C -0.1382(3) 0.8671(3) 0.95041(16) 0.0344(9) Uani 1 1 d .
C84 C -0.1355(3) 0.9504(3) 0.95964(17) 0.0397(11) Uani 1 1 d .
H84 H -0.1167 0.9846 0.9959 0.048 Uiso 1 1 calc R
C85 C -0.1591(3) 0.9863(3) 0.91834(18) 0.0397(10) Uani 1 1 d .
C86 C -0.1884(3) 0.9332(3) 0.86605(17) 0.0366(10) Uani 1 1 d .
H86 H -0.2072 0.9545 0.8370 0.044 Uiso 1 1 calc R
C87 C -0.1910(3) 0.8498(3) 0.85513(16) 0.0303(9) Uani 1 1 d .
C88 C -0.1166(4) 0.8352(3) 0.99979(16) 0.0432(11) Uani 1 1 d .
H88A H -0.0541 0.8386 1.0018 0.065 Uiso 1 1 calc R
H88B H -0.1649 0.7729 0.9972 0.065 Uiso 1 1 calc R
H88C H -0.1168 0.8736 1.0325 0.065 Uiso 1 1 calc R
C89 C -0.1552(4) 1.0771(3) 0.9289(2) 0.0539(13) Uani 1 1 d .
H89A H -0.1865 1.0821 0.9595 0.081 Uiso 1 1 calc R
H89B H -0.1877 1.0838 0.8965 0.081 Uiso 1 1 calc R
H89C H -0.0889 1.1245 0.9376 0.081 Uiso 1 1 calc R
C90 C -0.2270(3) 0.7992(3) 0.79633(16) 0.0400(11) Uani 1 1 d .
H90A H -0.2669 0.8202 0.7780 0.060 Uiso 1 1 calc R
H90B H -0.2643 0.7346 0.7948 0.060 Uiso 1 1 calc R
H90C H -0.1731 0.8101 0.7782 0.060 Uiso 1 1 calc R
C91 C -0.2949(3) 0.6108(3) 0.84745(16) 0.0303(9) Uani 1 1 d .
C92 C -0.3114(3) 0.5310(3) 0.81162(16) 0.0321(9) Uani 1 1 d .
C93 C -0.4027(3) 0.4684(3) 0.78398(18) 0.0421(11) Uani 1 1 d .
H93 H -0.4116 0.4160 0.7598 0.050 Uiso 1 1 calc R
C94 C -0.4803(3) 0.4801(3) 0.7906(2) 0.0467(12) Uani 1 1 d .
C95 C -0.4655(3) 0.5534(3) 0.8284(2) 0.0502(13) Uani 1 1 d .
H95 H -0.5187 0.5607 0.8351 0.060 Uiso 1 1 calc R
C96 C -0.3759(3) 0.6178(3) 0.85762(19) 0.0399(10) Uani 1 1 d .
C97 C -0.2317(3) 0.5086(3) 0.80424(19) 0.0399(10) Uani 1 1 d .
H97A H -0.2575 0.4431 0.7957 0.060 Uiso 1 1 calc R
H97B H -0.1842 0.5345 0.8378 0.060 Uiso 1 1 calc R
H97C H -0.2021 0.5337 0.7745 0.060 Uiso 1 1 calc R
C98 C -0.5783(4) 0.4129(4) 0.7582(3) 0.0765(19) Uani 1 1 d .
H98A H -0.6251 0.4020 0.7820 0.115 Uiso 1 1 calc R
H98B H -0.5792 0.3563 0.7435 0.115 Uiso 1 1 calc R
H98C H -0.5940 0.4372 0.7284 0.115 Uiso 1 1 calc R
C99 C -0.3719(4) 0.6914(4) 0.9016(2) 0.0608(15) Uani 1 1 d .
H99A H -0.3268 0.7018 0.9341 0.091 Uiso 1 1 calc R
H99B H -0.4349 0.6725 0.9107 0.091 Uiso 1 1 calc R
H99C H -0.3514 0.7471 0.8883 0.091 Uiso 1 1 calc R
C100 C -0.1073(3) 0.6708(3) 0.93172(15) 0.0283(8) Uani 1 1 d .
C101 C -0.0065(3) 0.7204(3) 0.94714(15) 0.0292(9) Uani 1 1 d .
C102 C 0.0414(3) 0.6996(3) 0.98693(17) 0.0386(10) Uani 1 1 d .
H102 H 0.1086 0.7327 0.9959 0.046 Uiso 1 1 calc R
C103 C -0.0064(4) 0.6320(3) 1.0137(2) 0.0516(13) Uani 1 1 d .
C104 C -0.1039(4) 0.5859(3) 0.9998(2) 0.0562(14) Uani 1 1 d .
H104 H -0.1377 0.5399 1.0182 0.067 Uiso 1 1 calc R
C105 C -0.1554(3) 0.6031(3) 0.96015(17) 0.0405(10) Uani 1 1 d .
C106 C 0.0519(3) 0.7987(3) 0.92333(17) 0.0368(10) Uani 1 1 d .
H10A H 0.1136 0.8364 0.9474 0.055 Uiso 1 1 calc R
H10B H 0.0191 0.8341 0.9193 0.055 Uiso 1 1 calc R
H10C H 0.0613 0.7766 0.8877 0.055 Uiso 1 1 calc R
C107 C 0.0469(5) 0.6112(4) 1.0573(3) 0.083(2) Uani 1 1 d .
H10D H 0.0052 0.5838 1.0824 0.124 Uiso 1 1 calc R
H10E H 0.1024 0.6671 1.0773 0.124 Uiso 1 1 calc R
H10F H 0.0675 0.5695 1.0404 0.124 Uiso 1 1 calc R
C108 C -0.2619(4) 0.5484(4) 0.9513(2) 0.0623(15) Uani 1 1 d .
H10G H -0.2797 0.5143 0.9799 0.093 Uiso 1 1 calc R
H10H H -0.2854 0.5067 0.9158 0.093 Uiso 1 1 calc R
H10I H -0.2899 0.5887 0.9524 0.093 Uiso 1 1 calc R
C109 C 0.3791(13) 0.3836(10) 0.9336(6) 0.298(12) Uani 1 1 d DU
H10J H 0.3619 0.4020 0.9674 0.447 Uiso 1 1 calc R
H10K H 0.3232 0.3319 0.9102 0.447 Uiso 1 1 calc R
H10L H 0.4028 0.4336 0.9149 0.447 Uiso 1 1 calc R
C110 C 0.4577(10) 0.3567(8) 0.9467(5) 0.229(7) Uani 1 1 d DU
H11A H 0.5093 0.4075 0.9741 0.275 Uiso 1 1 calc R
H11B H 0.4306 0.3051 0.9646 0.275 Uiso 1 1 calc R
C111 C 0.5028(9) 0.3319(6) 0.9031(5) 0.169(5) Uani 1 1 d DU
H11C H 0.5382 0.3869 0.8892 0.203 Uiso 1 1 calc R
H11D H 0.4506 0.2883 0.8731 0.203 Uiso 1 1 calc R
C112 C 0.5697(9) 0.2926(7) 0.9129(5) 0.183(5) Uani 1 1 d DU
H11E H 0.6238 0.3343 0.9425 0.220 Uiso 1 1 calc R
H11F H 0.5357 0.2346 0.9240 0.220 Uiso 1 1 calc R
C113 C 0.6054(9) 0.2785(9) 0.8616(5) 0.181(5) Uani 1 1 d DU
H11G H 0.5554 0.2253 0.8349 0.217 Uiso 1 1 calc R
H11H H 0.6254 0.3319 0.8452 0.217 Uiso 1 1 calc R
C114 C 0.6877(10) 0.2641(12) 0.8786(7) 0.287(9) Uani 1 1 d DU
H11I H 0.7142 0.2538 0.8467 0.430 Uiso 1 1 calc R
H11J H 0.6667 0.2116 0.8952 0.430 Uiso 1 1 calc R
H11K H 0.7364 0.3175 0.9049 0.430 Uiso 1 1 calc R
C115 C 0.3581(12) 0.1469(12) 0.5909(9) 0.311(9) Uani 1 1 d DU
H11L H 0.3605 0.0907 0.5801 0.466 Uiso 1 1 calc R
H11M H 0.4033 0.1824 0.6248 0.466 Uiso 1 1 calc R
H11N H 0.3747 0.1814 0.5624 0.466 Uiso 1 1 calc R
C116 C 0.2612(13) 0.1262(12) 0.5990(8) 0.282(7) Uani 1 1 d DU
H11O H 0.2473 0.0918 0.6281 0.339 Uiso 1 1 calc R
H11P H 0.2171 0.0849 0.5654 0.339 Uiso 1 1 calc R
C117 C 0.2348(13) 0.2004(9) 0.6132(8) 0.284(7) Uani 1 1 d DU
H11Q H 0.2334 0.2281 0.5817 0.341 Uiso 1 1 calc R
H11R H 0.2818 0.2477 0.6440 0.341 Uiso 1 1 calc R
C118 C 0.1361(12) 0.1569(10) 0.6285(8) 0.275(6) Uani 1 1 d DU
H11S H 0.0919 0.1041 0.5995 0.330 Uiso 1 1 calc R
H11T H 0.1401 0.1358 0.6625 0.330 Uiso 1 1 calc R
C119 C 0.0991(13) 0.2224(10) 0.6360(8) 0.282(7) Uani 1 1 d DU
H11U H 0.0823 0.2347 0.6006 0.339 Uiso 1 1 calc R
H11V H 0.1472 0.2798 0.6603 0.339 Uiso 1 1 calc R
C120 C 0.0121(13) 0.1786(8) 0.6610(6) 0.253(7) Uani 1 1 d DU
H12A H -0.0187 0.2165 0.6640 0.379 Uiso 1 1 calc R
H12B H 0.0308 0.1716 0.6973 0.379 Uiso 1 1 calc R
H12C H -0.0322 0.1194 0.6381 0.379 Uiso 1 1 calc R
C121 C 0.5287(8) 0.8452(7) 0.8626(5) 0.178(5) Uani 1 1 d DU
H12D H 0.5229 0.8325 0.8989 0.267 Uiso 1 1 calc R
H12E H 0.5068 0.8889 0.8577 0.267 Uiso 1 1 calc R
H12F H 0.5952 0.8700 0.8587 0.267 Uiso 1 1 calc R
C122 C 0.4678(11) 0.7572(10) 0.8194(6) 0.242(6) Uani 1 1 d DU
H12G H 0.4758 0.7071 0.8296 0.291 Uiso 1 1 calc R
H12H H 0.3999 0.7409 0.8151 0.291 Uiso 1 1 calc R
C123 C 0.5018(11) 0.7762(11) 0.7706(6) 0.227(5) Uani 1 1 d DU
H12I H 0.5660 0.7819 0.7741 0.273 Uiso 1 1 calc R
H12J H 0.5077 0.8351 0.7664 0.273 Uiso 1 1 calc R
C124 C 0.4404(11) 0.7066(10) 0.7195(6) 0.222(5) Uani 1 1 d DU
H12K H 0.3744 0.6896 0.7239 0.266 Uiso 1 1 calc R
H12L H 0.4520 0.7402 0.6900 0.266 Uiso 1 1 calc R
C125 C 0.4383(11) 0.6243(10) 0.6974(5) 0.211(5) Uani 1 1 d DU
H12M H 0.4068 0.5818 0.7205 0.253 Uiso 1 1 calc R
H12N H 0.5049 0.6361 0.7020 0.253 Uiso 1 1 calc R
C126 C 0.3919(7) 0.5742(8) 0.6383(4) 0.159(4) Uani 1 1 d DU
H12O H 0.3969 0.5188 0.6311 0.238 Uiso 1 1 calc R
H12P H 0.4243 0.6126 0.6138 0.238 Uiso 1 1 calc R
H12Q H 0.3250 0.5592 0.6323 0.238 Uiso 1 1 calc R
O1 O -0.01177(18) 0.61291(17) 0.73934(10) 0.0262(6) Uani 1 1 d .
O2 O 0.10535(17) 0.85126(16) 0.78857(9) 0.0252(6) Uani 1 1 d .
O3 O -0.10494(18) 0.73964(17) 0.69045(10) 0.0269(6) Uani 1 1 d .
O4 O -0.10714(19) 0.71103(16) 0.82469(10) 0.0269(6) Uani 1 1 d .
Si1 Si 0.00311(8) 0.52330(7) 0.72316(4) 0.0256(2) Uani 1 1 d .
Si2 Si 0.20753(7) 0.94514(7) 0.80999(4) 0.0238(2) Uani 1 1 d .
Si3 Si -0.15955(8) 0.75259(7) 0.63614(4) 0.0283(2) Uani 1 1 d .
Si4 Si -0.16710(7) 0.70157(7) 0.87544(4) 0.0255(2) Uani 1 1 d .
U1 U -0.028128(10) 0.730386(9) 0.760904(5) 0.02185(5) Uani 1 1 d .
C127 C 0.5685(5) 0.9869(5) 0.5272(3) 0.089(3) Uani 0.611(7) 1 d PGU
C128 C 0.5747(6) 1.0716(6) 0.5343(3) 0.088(3) Uani 0.611(7) 1 d PGU
C129 C 0.6478(7) 1.1433(5) 0.5722(4) 0.116(4) Uani 0.611(7) 1 d PGU
H129 H 0.6520 1.2013 0.5770 0.139 Uiso 0.611(7) 1 calc PR
C130 C 0.7147(5) 1.1303(6) 0.6030(3) 0.122(4) Uani 0.611(7) 1 d PGU
H130 H 0.7646 1.1793 0.6289 0.146 Uiso 0.611(7) 1 calc PR
C131 C 0.7085(6) 1.0456(7) 0.5960(3) 0.118(4) Uani 0.611(7) 1 d PGU
H131 H 0.7542 1.0367 0.6171 0.142 Uiso 0.611(7) 1 calc PR
C132 C 0.6354(7) 0.9738(5) 0.5581(4) 0.104(3) Uani 0.611(7) 1 d PGU
H132 H 0.6312 0.9159 0.5533 0.125 Uiso 0.611(7) 1 calc PR
C133 C 0.4861(9) 0.9115(9) 0.4896(4) 0.088(3) Uani 0.611(7) 1 d PU
H133 H 0.4787 0.8523 0.4835 0.105 Uiso 0.611(7) 1 calc PR

loop_
_atom_site_aniso_label
_atom_site_aniso_U_11
_atom_site_aniso_U_22
_atom_site_aniso_U_33
_atom_site_aniso_U_23
_atom_site_aniso_U_13
_atom_site_aniso_U_12
C1 0.034(2) 0.036(2) 0.027(2) 0.0049(17) 0.0056(17) 0.023(2)
C2 0.040(3) 0.041(2) 0.034(2) 0.0000(19) 0.0035(19) 0.022(2)
C3 0.052(3) 0.060(3) 0.030(2) -0.006(2) 0.005(2) 0.029(3)
C4 0.049(3) 0.065(3) 0.033(2) 0.009(2) 0.012(2) 0.032(3)
C5 0.041(3) 0.053(3) 0.038(2) 0.011(2) 0.012(2) 0.023(2)
C6 0.033(2) 0.037(2) 0.031(2) 0.0049(17) 0.0043(17) 0.020(2)
C7 0.064(3) 0.040(3) 0.043(3) -0.008(2) 0.010(2) 0.023(3)
C8 0.066(4) 0.095(5) 0.042(3) 0.010(3) 0.026(3) 0.032(4)
C9 0.034(2) 0.030(2) 0.042(3) -0.0001(19) 0.0095(19) 0.0047(19)
C10 0.036(2) 0.027(2) 0.030(2) 0.0009(16) 0.0025(17) 0.0189(19)
C11 0.036(2) 0.028(2) 0.031(2) 0.0003(16) 0.0026(17) 0.0162(19)
C12 0.036(3) 0.030(2) 0.048(3) 0.0003(19) -0.001(2) 0.012(2)
C13 0.040(3) 0.030(2) 0.062(3) 0.005(2) 0.007(2) 0.008(2)
C14 0.058(3) 0.025(2) 0.056(3) 0.012(2) 0.015(2) 0.017(2)
C15 0.048(3) 0.026(2) 0.037(2) 0.0061(17) 0.0063(19) 0.020(2)
C16 0.042(3) 0.037(2) 0.040(2) 0.0064(19) -0.005(2) 0.021(2)
C17 0.047(3) 0.046(3) 0.103(5) 0.018(3) 0.011(3) 0.001(3)
C18 0.060(3) 0.037(3) 0.061(3) 0.021(2) 0.002(3) 0.024(3)
C19 0.034(2) 0.026(2) 0.030(2) 0.0075(16) 0.0036(17) 0.0154(18)
C20 0.031(2) 0.025(2) 0.036(2) 0.0106(16) 0.0049(17) 0.0153(18)
C21 0.045(3) 0.041(3) 0.033(2) 0.0123(19) 0.0031(19) 0.019(2)
C22 0.033(3) 0.057(3) 0.047(3) 0.024(2) -0.002(2) 0.018(2)
C23 0.034(3) 0.065(3) 0.061(3) 0.032(3) 0.014(2) 0.032(3)
C24 0.035(2) 0.050(3) 0.045(3) 0.021(2) 0.012(2) 0.026(2)
C25 0.053(3) 0.048(3) 0.028(2) 0.0083(19) 0.0110(19) 0.034(2)
C26 0.053(4) 0.111(5) 0.064(4) 0.034(4) -0.012(3) 0.036(4)
C27 0.066(4) 0.081(4) 0.056(3) 0.015(3) 0.018(3) 0.061(3)
C28 0.028(2) 0.025(2) 0.027(2) 0.0049(15) -0.0035(16) 0.0091(17)
C29 0.037(3) 0.029(2) 0.041(2) 0.0111(18) 0.0005(19) 0.009(2)
C30 0.051(3) 0.033(3) 0.071(3) 0.026(2) 0.007(3) 0.018(2)
C31 0.058(3) 0.040(3) 0.079(4) 0.016(3) 0.003(3) 0.032(3)
C32 0.040(3) 0.038(3) 0.050(3) 0.008(2) 0.002(2) 0.024(2)
C33 0.029(2) 0.026(2) 0.035(2) 0.0034(17) -0.0034(17) 0.0111(18)
C34 0.053(3) 0.033(3) 0.067(3) 0.024(2) 0.021(3) 0.010(2)
C35 0.110(6) 0.068(4) 0.149(7) 0.046(4) 0.027(5) 0.065(5)
C36 0.036(2) 0.036(2) 0.043(2) 0.0074(19) 0.0122(19) 0.020(2)
C37 0.025(2) 0.026(2) 0.033(2) 0.0107(16) 0.0057(16) 0.0093(17)
C38 0.033(2) 0.033(2) 0.035(2) 0.0122(18) 0.0099(18) 0.0115(19)
C39 0.045(3) 0.061(3) 0.035(2) 0.019(2) 0.012(2) 0.018(3)
C40 0.061(4) 0.079(4) 0.055(3) 0.028(3) 0.035(3) 0.040(3)
C41 0.036(3) 0.075(4) 0.063(3) 0.034(3) 0.022(2) 0.029(3)
C42 0.033(2) 0.049(3) 0.040(2) 0.019(2) 0.0091(19) 0.019(2)
C43 0.038(3) 0.057(3) 0.027(2) 0.014(2) -0.0002(18) 0.014(2)
C44 0.092(6) 0.160(8) 0.078(5) 0.042(5) 0.054(4) 0.076(6)
C45 0.022(2) 0.075(4) 0.057(3) 0.026(3) -0.001(2) 0.013(2)
C46 0.0195(19) 0.0259(19) 0.0293(19) 0.0084(15) 0.0027(15) 0.0091(16)
C47 0.024(2) 0.031(2) 0.032(2) 0.0107(17) 0.0050(16) 0.0106(18)
C48 0.042(3) 0.052(3) 0.043(3) 0.020(2) 0.007(2) 0.028(2)
C49 0.049(3) 0.073(4) 0.032(2) 0.017(2) -0.002(2) 0.034(3)
C50 0.049(3) 0.056(3) 0.027(2) -0.002(2) -0.007(2) 0.020(3)
C51 0.027(2) 0.037(2) 0.033(2) 0.0027(18) 0.0003(17) 0.0129(19)
C52 0.039(3) 0.035(2) 0.044(2) 0.0119(19) 0.0077(19) 0.020(2)
C53 0.101(5) 0.116(6) 0.041(3) 0.015(3) -0.012(3) 0.070(5)
C54 0.052(3) 0.035(3) 0.040(3) -0.003(2) -0.007(2) 0.015(2)
C55 0.034(2) 0.025(2) 0.037(2) 0.0099(17) -0.0040(17) 0.0133(18)
C56 0.035(2) 0.031(2) 0.037(2) 0.0100(18) -0.0020(18) 0.0154(19)
C57 0.045(3) 0.029(2) 0.058(3) -0.003(2) -0.009(2) 0.019(2)
C58 0.056(3) 0.043(3) 0.091(4) -0.005(3) -0.010(3) 0.032(3)
C59 0.043(3) 0.052(3) 0.096(4) 0.001(3) -0.015(3) 0.031(3)
C60 0.041(3) 0.034(2) 0.058(3) 0.001(2) -0.013(2) 0.020(2)
C61 0.036(3) 0.031(2) 0.050(3) 0.001(2) -0.009(2) 0.015(2)
C62 0.080(5) 0.067(4) 0.145(7) -0.021(4) -0.011(4) 0.055(4)
C63 0.044(3) 0.051(3) 0.084(4) -0.010(3) -0.034(3) 0.026(3)
C64 0.031(2) 0.032(2) 0.030(2) 0.0057(17) -0.0038(17) 0.0135(19)
C65 0.047(3) 0.048(3) 0.029(2) 0.000(2) -0.010(2) 0.022(2)
C66 0.054(3) 0.050(3) 0.036(3) -0.012(2) -0.015(2) 0.019(3)
C67 0.047(3) 0.037(3) 0.058(3) -0.006(2) -0.021(3) 0.010(2)
C68 0.031(2) 0.035(2) 0.051(3) 0.007(2) -0.003(2) 0.010(2)
C69 0.034(2) 0.033(2) 0.034(2) 0.0032(18) -0.0051(18) 0.018(2)
C70 0.064(4) 0.079(4) 0.026(2) 0.005(2) -0.005(2) 0.017(3)
C71 0.079(5) 0.052(4) 0.087(5) -0.016(3) -0.025(4) 0.000(3)
C72 0.040(3) 0.044(3) 0.035(2) 0.006(2) 0.0048(19) 0.013(2)
C73 0.037(2) 0.025(2) 0.029(2) 0.0091(16) -0.0031(17) 0.0103(18)
C74 0.046(3) 0.038(2) 0.022(2) 0.0076(17) -0.0003(18) 0.014(2)
C75 0.049(3) 0.052(3) 0.037(3) 0.008(2) 0.007(2) 0.021(3)
C76 0.059(4) 0.056(3) 0.039(3) 0.014(2) 0.016(2) 0.009(3)
C77 0.074(4) 0.054(3) 0.054(3) 0.027(3) 0.016(3) 0.026(3)
C78 0.061(3) 0.041(3) 0.036(2) 0.017(2) 0.007(2) 0.022(2)
C79 0.054(3) 0.044(3) 0.028(2) 0.0098(19) 0.0071(19) 0.029(2)
C80 0.090(5) 0.081(5) 0.082(5) 0.032(4) 0.045(4) 0.026(4)
C81 0.097(5) 0.065(4) 0.066(4) 0.045(3) 0.025(3) 0.049(4)
C82 0.025(2) 0.028(2) 0.0262(19) 0.0011(15) 0.0036(15) 0.0125(17)
C83 0.033(2) 0.037(2) 0.028(2) -0.0015(17) 0.0017(17) 0.016(2)
C84 0.044(3) 0.040(2) 0.033(2) -0.0085(19) 0.0020(19) 0.024(2)
C85 0.040(3) 0.038(2) 0.046(3) 0.003(2) 0.007(2) 0.025(2)
C86 0.039(3) 0.039(2) 0.036(2) 0.0040(18) 0.0014(18) 0.024(2)
C87 0.026(2) 0.029(2) 0.030(2) -0.0015(16) 0.0015(16) 0.0115(18)
C88 0.058(3) 0.049(3) 0.026(2) -0.0023(19) 0.005(2) 0.032(3)
C89 0.068(4) 0.043(3) 0.057(3) -0.001(2) 0.006(3) 0.036(3)
C90 0.052(3) 0.039(2) 0.030(2) -0.0004(18) -0.0020(19) 0.026(2)
C91 0.026(2) 0.028(2) 0.036(2) 0.0106(17) 0.0074(17) 0.0107(18)
C92 0.031(2) 0.028(2) 0.035(2) 0.0069(17) 0.0040(17) 0.0125(18)
C93 0.037(3) 0.028(2) 0.045(3) 0.0037(19) -0.003(2) 0.006(2)
C94 0.029(2) 0.033(2) 0.064(3) 0.014(2) -0.002(2) 0.004(2)
C95 0.023(2) 0.045(3) 0.081(4) 0.018(3) 0.011(2) 0.014(2)
C96 0.029(2) 0.036(2) 0.056(3) 0.011(2) 0.012(2) 0.015(2)
C97 0.035(2) 0.027(2) 0.053(3) 0.0002(19) 0.012(2) 0.0130(19)
C98 0.036(3) 0.053(4) 0.110(5) 0.010(3) -0.010(3) 0.004(3)
C99 0.040(3) 0.056(3) 0.088(4) 0.002(3) 0.027(3) 0.026(3)
C100 0.031(2) 0.028(2) 0.0260(19) 0.0041(16) 0.0086(16) 0.0143(18)
C101 0.037(2) 0.027(2) 0.0264(19) 0.0056(16) 0.0089(17) 0.0171(18)
C102 0.042(3) 0.036(2) 0.039(2) 0.0029(19) 0.0024(19) 0.021(2)
C103 0.067(4) 0.045(3) 0.044(3) 0.016(2) 0.002(2) 0.026(3)
C104 0.063(4) 0.044(3) 0.048(3) 0.025(2) 0.005(3) 0.011(3)
C105 0.044(3) 0.038(2) 0.034(2) 0.0123(19) 0.009(2) 0.014(2)
C106 0.027(2) 0.040(2) 0.034(2) 0.0084(18) 0.0043(17) 0.0088(19)
C107 0.089(5) 0.075(4) 0.074(4) 0.038(3) -0.013(4) 0.030(4)
C108 0.044(3) 0.069(4) 0.060(3) 0.041(3) 0.016(3) 0.006(3)
C109 0.64(3) 0.235(17) 0.220(16) 0.116(13) 0.24(2) 0.32(2)
C110 0.37(2) 0.092(8) 0.173(13) 0.037(8) 0.115(12) 0.052(11)
C111 0.226(13) 0.060(6) 0.124(8) 0.025(5) 0.048(8) -0.017(6)
C112 0.252(14) 0.071(7) 0.118(8) 0.017(6) 0.010(8) -0.008(7)
C113 0.153(10) 0.168(11) 0.144(9) 0.064(8) 0.003(8) 0.007(8)
C114 0.169(15) 0.35(3) 0.31(2) 0.177(19) 0.002(13) 0.066(14)
C115 0.34(2) 0.199(14) 0.279(16) 0.064(12) 0.017(18) 0.034(14)
C116 0.358(19) 0.162(10) 0.219(11) 0.045(10) 0.006(13) 0.042(11)
C117 0.390(18) 0.146(9) 0.211(10) 0.044(9) -0.005(12) 0.052(10)
C118 0.405(18) 0.124(9) 0.213(10) 0.025(8) -0.007(11) 0.075(10)
C119 0.429(19) 0.120(9) 0.224(12) 0.019(9) -0.009(12) 0.088(10)
C120 0.43(2) 0.095(9) 0.202(13) 0.031(8) -0.002(13) 0.115(12)
C121 0.163(10) 0.155(9) 0.251(12) -0.009(8) 0.011(8) 0.125(8)
C122 0.213(10) 0.208(10) 0.255(11) 0.021(9) 0.025(9) 0.071(9)
C123 0.212(9) 0.204(10) 0.238(10) 0.023(8) 0.030(8) 0.086(8)
C124 0.199(9) 0.203(10) 0.239(9) 0.024(7) 0.027(8) 0.085(9)
C125 0.191(9) 0.227(11) 0.196(9) 0.019(8) 0.034(8) 0.091(9)
C126 0.125(8) 0.227(11) 0.124(7) 0.021(7) 0.039(6) 0.085(8)
O1 0.0319(15) 0.0263(14) 0.0257(13) 0.0071(11) 0.0076(11) 0.0174(12)
O2 0.0221(14) 0.0257(14) 0.0226(13) 0.0028(10) 0.0003(10) 0.0086(11)
O3 0.0280(15) 0.0272(14) 0.0239(13) 0.0041(11) -0.0015(11) 0.0135(12)
O4 0.0319(15) 0.0234(13) 0.0248(13) 0.0032(10) 0.0055(11) 0.0130(12)
Si1 0.0291(6) 0.0252(5) 0.0250(5) 0.0027(4) 0.0027(4) 0.0164(5)
Si2 0.0205(5) 0.0218(5) 0.0251(5) 0.0055(4) 0.0012(4) 0.0073(4)
Si3 0.0304(6) 0.0265(6) 0.0246(5) 0.0057(4) -0.0045(4) 0.0125(5)
Si4 0.0233(5) 0.0249(5) 0.0259(5) 0.0031(4) 0.0054(4) 0.0101(5)
U1 0.02270(8) 0.02065(7) 0.02092(7) 0.00353(5) 0.00059(5) 0.01025(6)
C127 0.106(6) 0.099(6) 0.072(5) 0.033(4) 0.057(4) 0.045(5)
C128 0.090(6) 0.101(6) 0.084(6) 0.031(5) 0.060(5) 0.044(5)
C129 0.101(7) 0.120(7) 0.107(7) -0.001(6) 0.060(5) 0.036(6)
C130 0.109(7) 0.127(7) 0.094(7) 0.006(6) 0.058(5) 0.024(6)
C131 0.110(7) 0.132(7) 0.090(6) 0.035(6) 0.052(5) 0.029(6)
C132 0.112(7) 0.110(7) 0.086(6) 0.042(5) 0.052(5) 0.038(5)
C133 0.111(8) 0.103(7) 0.071(6) 0.029(5) 0.056(5) 0.058(6)

loop_
_atom_type_symbol
_atom_type_description
_atom_type_scat_dispersion_real
_atom_type_scat_dispersion_imag
_atom_type_scat_source
C C 0.0033 0.0016 'International Tables Vol C Tables 4.2.6.8 and 6.1.1.4'
H H 0.0000 0.0000 'International Tables Vol C Tables 4.2.6.8 and 6.1.1.4'
O O 0.0106 0.0060 'International Tables Vol C Tables 4.2.6.8 and 6.1.1.4'
Si Si 0.0817 0.0704 'International Tables Vol C Tables 4.2.6.8 and 6.1.1.4'
U U -9.6767 9.6646 'International Tables Vol C Tables 4.2.6.8 and 6.1.1.4'

loop_
_geom_angle_atom_site_label_1
_geom_angle_atom_site_label_2
_geom_angle_atom_site_label_3
_geom_angle
_geom_angle_site_symmetry_1
C6 C1 C2 116.8(4) .
C6 C1 Si1 117.5(3) .
C2 C1 Si1 125.6(3) .
C3 C2 C1 120.4(4) .
C3 C2 C7 116.3(4) .
C1 C2 C7 123.2(4) .
C4 C3 C2 122.6(4) .
C4 C3 H3 118.7 .
C2 C3 H3 118.7 .
C5 C4 C3 117.2(4) .
C5 C4 C8 121.1(5) .
C3 C4 C8 121.7(4) .
C4 C5 C6 122.8(5) .
C4 C5 H5 118.6 .
C6 C5 H5 118.6 .
C5 C6 C1 120.2(4) .
C5 C6 C9 116.8(4) .
C1 C6 C9 123.0(4) .
C2 C7 H7A 109.5 .
C2 C7 H7B 109.5 .
H7A C7 H7B 109.5 .
C2 C7 H7C 109.5 .
H7A C7 H7C 109.5 .
H7B C7 H7C 109.5 .
C4 C8 H8A 109.5 .
C4 C8 H8B 109.5 .
H8A C8 H8B 109.5 .
C4 C8 H8C 109.5 .
H8A C8 H8C 109.5 .
H8B C8 H8C 109.5 .
C6 C9 H9A 109.5 .
C6 C9 H9B 109.5 .
H9A C9 H9B 109.5 .
C6 C9 H9C 109.5 .
H9A C9 H9C 109.5 .
H9B C9 H9C 109.5 .
C15 C10 C11 116.0(4) .
C15 C10 Si1 125.9(3) .
C11 C10 Si1 118.0(3) .
C12 C11 C10 121.2(4) .
C12 C11 C16 117.7(4) .
C10 C11 C16 121.1(4) .
C11 C12 C13 122.3(4) .
C11 C12 H12 118.8 .
C13 C12 H12 118.8 .
C14 C13 C12 117.1(4) .
C14 C13 C17 121.7(5) .
C12 C13 C17 121.2(5) .
C13 C14 C15 122.7(4) .
C13 C14 H14 118.6 .
C15 C14 H14 118.6 .
C14 C15 C10 120.5(4) .
C14 C15 C18 116.1(4) .
C10 C15 C18 123.4(4) .
C11 C16 H16A 109.5 .
C11 C16 H16B 109.5 .
H16A C16 H16B 109.5 .
C11 C16 H16C 109.5 .
H16A C16 H16C 109.5 .
H16B C16 H16C 109.5 .
C13 C17 H17A 109.5 .
C13 C17 H17B 109.5 .
H17A C17 H17B 109.5 .
C13 C17 H17C 109.5 .
H17A C17 H17C 109.5 .
H17B C17 H17C 109.5 .
C15 C18 H18A 109.5 .
C15 C18 H18B 109.5 .
H18A C18 H18B 109.5 .
C15 C18 H18C 109.5 .
H18A C18 H18C 109.5 .
H18B C18 H18C 109.5 .
C20 C19 C24 117.1(4) .
C20 C19 Si1 118.4(3) .
C24 C19 Si1 124.4(3) .
C21 C20 C19 120.6(4) .
C21 C20 C25 117.0(4) .
C19 C20 C25 122.3(4) .
C22 C21 C20 121.9(4) .
C22 C21 H21 119.1 .
C20 C21 H21 119.1 .
C21 C22 C23 117.5(4) .
C21 C22 C26 121.5(5) .
C23 C22 C26 121.0(5) .
C22 C23 C24 123.2(4) .
C22 C23 H23 118.4 .
C24 C23 H23 118.4 .
C23 C24 C19 119.3(4) .
C23 C24 C27 117.3(4) .
C19 C24 C27 123.3(4) .
C20 C25 H25A 109.5 .
C20 C25 H25B 109.5 .
H25A C25 H25B 109.5 .
C20 C25 H25C 109.5 .
H25A C25 H25C 109.5 .
H25B C25 H25C 109.5 .
C22 C26 H26A 109.5 .
C22 C26 H26B 109.5 .
H26A C26 H26B 109.5 .
C22 C26 H26C 109.5 .
H26A C26 H26C 109.5 .
H26B C26 H26C 109.5 .
C24 C27 H27A 109.5 .
C24 C27 H27B 109.5 .
H27A C27 H27B 109.5 .
C24 C27 H27C 109.5 .
H27A C27 H27C 109.5 .
H27B C27 H27C 109.5 .
C29 C28 C33 116.8(4) .
C29 C28 Si2 125.0(3) .
C33 C28 Si2 118.2(3) .
C30 C29 C28 119.3(4) .
C30 C29 C34 116.7(4) .
C28 C29 C34 123.9(4) .
C31 C30 C29 123.2(5) .
C31 C30 H30 118.4 .
C29 C30 H30 118.4 .
C30 C31 C32 117.4(4) .
C30 C31 C35 121.6(5) .
C32 C31 C35 121.0(5) .
C31 C32 C33 121.8(5) .
C31 C32 H32 119.1 .
C33 C32 H32 119.1 .
C32 C33 C28 121.4(4) .
C32 C33 C36 116.6(4) .
C28 C33 C36 122.1(3) .
C29 C34 H34A 109.5 .
C29 C34 H34B 109.5 .
H34A C34 H34B 109.5 .
C29 C34 H34C 109.5 .
H34A C34 H34C 109.5 .
H34B C34 H34C 109.5 .
C31 C35 H35A 109.5 .
C31 C35 H35B 109.5 .
H35A C35 H35B 109.5 .
C31 C35 H35C 109.5 .
H35A C35 H35C 109.5 .
H35B C35 H35C 109.5 .
C33 C36 H36A 109.5 .
C33 C36 H36B 109.5 .
H36A C36 H36B 109.5 .
C33 C36 H36C 109.5 .
H36A C36 H36C 109.5 .
H36B C36 H36C 109.5 .
C42 C37 C38 116.9(4) .
C42 C37 Si2 125.3(3) .
C38 C37 Si2 117.8(3) .
C39 C38 C37 121.4(4) .
C39 C38 C43 116.6(4) .
C37 C38 C43 121.9(4) .
C40 C39 C38 121.3(4) .
C40 C39 H39 119.3 .
C38 C39 H39 119.3 .
C41 C40 C39 117.5(4) .
C41 C40 C44 120.9(5) .
C39 C40 C44 121.6(5) .
C40 C41 C42 122.8(5) .
C40 C41 H41 118.6 .
C42 C41 H41 118.6 .
C41 C42 C37 119.8(4) .
C41 C42 C45 116.4(4) .
C37 C42 C45 123.8(4) .
C38 C43 H43A 109.5 .
C38 C43 H43B 109.5 .
H43A C43 H43B 109.5 .
C38 C43 H43C 109.5 .
H43A C43 H43C 109.5 .
H43B C43 H43C 109.5 .
C40 C44 H44A 109.5 .
C40 C44 H44B 109.5 .
H44A C44 H44B 109.5 .
C40 C44 H44C 109.5 .
H44A C44 H44C 109.5 .
H44B C44 H44C 109.5 .
C42 C45 H45A 109.5 .
C42 C45 H45B 109.5 .
H45A C45 H45B 109.5 .
C42 C45 H45C 109.5 .
H45A C45 H45C 109.5 .
H45B C45 H45C 109.5 .
C47 C46 C51 117.0(3) .
C47 C46 Si2 117.3(3) .
C51 C46 Si2 125.7(3) .
C48 C47 C46 121.0(4) .
C48 C47 C52 116.3(4) .
C46 C47 C52 122.7(3) .
C49 C48 C47 122.1(4) .
C49 C48 H48 118.9 .
C47 C48 H48 118.9 .
C48 C49 C50 117.1(4) .
C48 C49 C53 121.2(5) .
C50 C49 C53 121.6(5) .
C49 C50 C51 123.0(4) .
C49 C50 H50 118.5 .
C51 C50 H50 118.5 .
C50 C51 C46 119.8(4) .
C50 C51 C54 115.7(4) .
C46 C51 C54 124.5(4) .
C47 C52 H52A 109.5 .
C47 C52 H52B 109.5 .
H52A C52 H52B 109.5 .
C47 C52 H52C 109.5 .
H52A C52 H52C 109.5 .
H52B C52 H52C 109.5 .
C49 C53 H53A 109.5 .
C49 C53 H53B 109.5 .
H53A C53 H53B 109.5 .
C49 C53 H53C 109.5 .
H53A C53 H53C 109.5 .
H53B C53 H53C 109.5 .
C51 C54 H54A 109.5 .
C51 C54 H54B 109.5 .
H54A C54 H54B 109.5 .
C51 C54 H54C 109.5 .
H54A C54 H54C 109.5 .
H54B C54 H54C 109.5 .
C56 C55 C60 116.3(4) .
C56 C55 Si3 118.0(3) .
C60 C55 Si3 125.6(3) .
C57 C56 C55 121.3(4) .
C57 C56 C61 116.5(4) .
C55 C56 C61 122.1(4) .
C58 C57 C56 122.2(4) .
C58 C57 H57 118.9 .
C56 C57 H57 118.9 .
C57 C58 C59 116.9(5) .
C57 C58 C62 121.4(5) .
C59 C58 C62 121.8(5) .
C58 C59 C60 122.7(5) .
C58 C59 H59 118.6 .
C60 C59 H59 118.6 .
C59 C60 C55 120.4(4) .
C59 C60 C63 116.4(4) .
C55 C60 C63 123.0(4) .
C56 C61 H61A 109.5 .
C56 C61 H61B 109.5 .
H61A C61 H61B 109.5 .
C56 C61 H61C 109.5 .
H61A C61 H61C 109.5 .
H61B C61 H61C 109.5 .
C58 C62 H62A 109.5 .
C58 C62 H62B 109.5 .
H62A C62 H62B 109.5 .
C58 C62 H62C 109.5 .
H62A C62 H62C 109.5 .
H62B C62 H62C 109.5 .
C60 C63 H63A 109.5 .
C60 C63 H63B 109.5 .
H63A C63 H63B 109.5 .
C60 C63 H63C 109.5 .
H63A C63 H63C 109.5 .
H63B C63 H63C 109.5 .
C69 C64 C65 116.6(4) .
C69 C64 Si3 118.3(3) .
C65 C64 Si3 125.1(3) .
C66 C65 C64 120.1(5) .
C66 C65 C70 115.9(4) .
C64 C65 C70 124.0(4) .
C67 C66 C65 122.8(4) .
C67 C66 H66 118.6 .
C65 C66 H66 118.6 .
C66 C67 C68 117.9(4) .
C66 C67 C71 122.1(5) .
C68 C67 C71 120.0(6) .
C67 C68 C69 122.1(5) .
C67 C68 H68 119.0 .
C69 C68 H68 119.0 .
C68 C69 C64 120.4(4) .
C68 C69 C72 117.4(4) .
C64 C69 C72 122.2(4) .
C65 C70 H70A 109.5 .
C65 C70 H70B 109.5 .
H70A C70 H70B 109.5 .
C65 C70 H70C 109.5 .
H70A C70 H70C 109.5 .
H70B C70 H70C 109.5 .
C67 C71 H71A 109.5 .
C67 C71 H71B 109.5 .
H71A C71 H71B 109.5 .
C67 C71 H71C 109.5 .
H71A C71 H71C 109.5 .
H71B C71 H71C 109.5 .
C69 C72 H72A 109.5 .
C69 C72 H72B 109.5 .
H72A C72 H72B 109.5 .
C69 C72 H72C 109.5 .
H72A C72 H72C 109.5 .
H72B C72 H72C 109.5 .
C78 C73 C74 115.9(4) .
C78 C73 Si3 125.3(3) .
C74 C73 Si3 118.8(3) .
C75 C74 C73 121.7(4) .
C75 C74 C79 116.3(4) .
C73 C74 C79 121.9(4) .
C74 C75 C76 121.7(5) .
C74 C75 H75 119.2 .
C76 C75 H75 119.2 .
C77 C76 C75 116.2(5) .
C77 C76 C80 122.8(6) .
C75 C76 C80 120.9(6) .
C76 C77 C78 124.0(5) .
C76 C77 H77 118.0 .
C78 C77 H77 118.0 .
C77 C78 C73 120.3(5) .
C77 C78 C81 116.4(5) .
C73 C78 C81 123.2(5) .
C74 C79 H79A 109.5 .
C74 C79 H79B 109.5 .
H79A C79 H79B 109.5 .
C74 C79 H79C 109.5 .
H79A C79 H79C 109.5 .
H79B C79 H79C 109.5 .
C76 C80 H80A 109.5 .
C76 C80 H80B 109.5 .
H80A C80 H80B 109.5 .
C76 C80 H80C 109.5 .
H80A C80 H80C 109.5 .
H80B C80 H80C 109.5 .
C78 C81 H81A 109.5 .
C78 C81 H81B 109.5 .
H81A C81 H81B 109.5 .
C78 C81 H81C 109.5 .
H81A C81 H81C 109.5 .
H81B C81 H81C 109.5 .
C87 C82 C83 116.7(3) .
C87 C82 Si4 116.8(3) .
C83 C82 Si4 126.4(3) .
C84 C83 C82 120.1(4) .
C84 C83 C88 116.6(3) .
C82 C83 C88 123.2(4) .
C83 C84 C85 123.1(4) .
C83 C84 H84 118.4 .
C85 C84 H84 118.4 .
C86 C85 C84 116.7(4) .
C86 C85 C89 120.8(4) .
C84 C85 C89 122.5(4) .
C85 C86 C87 121.9(4) .
C85 C86 H86 119.1 .
C87 C86 H86 119.1 .
C86 C87 C82 121.4(3) .
C86 C87 C90 115.5(4) .
C82 C87 C90 123.1(3) .
C83 C88 H88A 109.5 .
C83 C88 H88B 109.5 .
H88A C88 H88B 109.5 .
C83 C88 H88C 109.5 .
H88A C88 H88C 109.5 .
H88B C88 H88C 109.5 .
C85 C89 H89A 109.5 .
C85 C89 H89B 109.5 .
H89A C89 H89B 109.5 .
C85 C89 H89C 109.5 .
H89A C89 H89C 109.5 .
H89B C89 H89C 109.5 .
C87 C90 H90A 109.5 .
C87 C90 H90B 109.5 .
H90A C90 H90B 109.5 .
C87 C90 H90C 109.5 .
H90A C90 H90C 109.5 .
H90B C90 H90C 109.5 .
C96 C91 C92 116.4(4) .
C96 C91 Si4 125.1(3) .
C92 C91 Si4 118.5(3) .
C93 C92 C91 120.7(4) .
C93 C92 C97 117.8(4) .
C91 C92 C97 121.4(4) .
C94 C93 C92 122.1(4) .
C94 C93 H93 119.0 .
C92 C93 H93 119.0 .
C95 C94 C93 117.2(4) .
C95 C94 C98 121.7(5) .
C93 C94 C98 121.1(5) .
C94 C95 C96 123.1(4) .
C94 C95 H95 118.5 .
C96 C95 H95 118.5 .
C95 C96 C91 120.0(4) .
C95 C96 C99 116.8(4) .
C91 C96 C99 123.1(4) .
C92 C97 H97A 109.5 .
C92 C97 H97B 109.5 .
H97A C97 H97B 109.5 .
C92 C97 H97C 109.5 .
H97A C97 H97C 109.5 .
H97B C97 H97C 109.5 .
C94 C98 H98A 109.5 .
C94 C98 H98B 109.5 .
H98A C98 H98B 109.5 .
C94 C98 H98C 109.5 .
H98A C98 H98C 109.5 .
H98B C98 H98C 109.5 .
C96 C99 H99A 109.5 .
C96 C99 H99B 109.5 .
H99A C99 H99B 109.5 .
C96 C99 H99C 109.5 .
H99A C99 H99C 109.5 .
H99B C99 H99C 109.5 .
C105 C100 C101 116.8(4) .
C105 C100 Si4 125.0(3) .
C101 C100 Si4 118.1(3) .
C102 C101 C100 120.9(4) .
C102 C101 C106 117.1(4) .
C100 C101 C106 122.0(4) .
C103 C102 C101 121.6(4) .
C103 C102 H102 119.2 .
C101 C102 H102 119.2 .
C104 C103 C102 117.4(4) .
C104 C103 C107 121.8(5) .
C102 C103 C107 120.8(5) .
C103 C104 C105 123.5(5) .
C103 C104 H104 118.2 .
C105 C104 H104 118.2 .
C104 C105 C100 119.7(4) .
C104 C105 C108 116.6(4) .
C100 C105 C108 123.6(4) .
C101 C106 H10A 109.5 .
C101 C106 H10B 109.5 .
H10A C106 H10B 109.5 .
C101 C106 H10C 109.5 .
H10A C106 H10C 109.5 .
H10B C106 H10C 109.5 .
C103 C107 H10D 109.5 .
C103 C107 H10E 109.5 .
H10D C107 H10E 109.5 .
C103 C107 H10F 109.5 .
H10D C107 H10F 109.5 .
H10E C107 H10F 109.5 .
C105 C108 H10G 109.5 .
C105 C108 H10H 109.5 .
H10G C108 H10H 109.5 .
C105 C108 H10I 109.5 .
H10G C108 H10I 109.5 .
H10H C108 H10I 109.5 .
C110 C109 H10J 109.5 .
C110 C109 H10K 109.5 .
H10J C109 H10K 109.5 .
C110 C109 H10L 109.5 .
H10J C109 H10L 109.5 .
H10K C109 H10L 109.5 .
C111 C110 C109 121.2(13) .
C111 C110 H11A 107.0 .
C109 C110 H11A 107.0 .
C111 C110 H11B 107.0 .
C109 C110 H11B 107.0 .
H11A C110 H11B 106.8 .
C110 C111 C112 122.6(12) .
C110 C111 H11C 106.7 .
C112 C111 H11C 106.7 .
C110 C111 H11D 106.7 .
C112 C111 H11D 106.7 .
H11C C111 H11D 106.6 .
C113 C112 C111 109.3(11) .
C113 C112 H11E 109.8 .
C111 C112 H11E 109.8 .
C113 C112 H11F 109.8 .
C111 C112 H11F 109.8 .
H11E C112 H11F 108.3 .
C114 C113 C112 105.3(12) .
C114 C113 H11G 110.7 .
C112 C113 H11G 110.7 .
C114 C113 H11H 110.7 .
C112 C113 H11H 110.7 .
H11G C113 H11H 108.8 .
C113 C114 H11I 109.5 .
C113 C114 H11J 109.5 .
H11I C114 H11J 109.5 .
C113 C114 H11K 109.5 .
H11I C114 H11K 109.5 .
H11J C114 H11K 109.5 .
C116 C115 H11L 109.5 .
C116 C115 H11M 109.5 .
H11L C115 H11M 109.5 .
C116 C115 H11N 109.5 .
H11L C115 H11N 109.5 .
H11M C115 H11N 109.5 .
C115 C116 C117 121.3(17) .
C115 C116 H11O 107.0 .
C117 C116 H11O 107.0 .
C115 C116 H11P 107.0 .
C117 C116 H11P 107.0 .
H11O C116 H11P 106.7 .
C116 C117 C118 107.2(11) .
C116 C117 H11Q 110.3 .
C118 C117 H11Q 110.3 .
C116 C117 H11R 110.3 .
C118 C117 H11R 110.3 .
H11Q C117 H11R 108.5 .
C119 C118 C117 110.8(14) .
C119 C118 H11S 109.5 .
C117 C118 H11S 109.5 .
C119 C118 H11T 109.5 .
C117 C118 H11T 109.5 .
H11S C118 H11T 108.1 .
C118 C119 C120 105.8(14) .
C118 C119 H11U 110.6 .
C120 C119 H11U 110.6 .
C118 C119 H11V 110.6 .
C120 C119 H11V 110.6 .
H11U C119 H11V 108.7 .
C119 C120 H12A 109.5 .
C119 C120 H12B 109.5 .
H12A C120 H12B 109.5 .
C119 C120 H12C 109.5 .
H12A C120 H12C 109.5 .
H12B C120 H12C 109.5 .
C122 C121 H12D 109.5 .
C122 C121 H12E 109.5 .
H12D C121 H12E 109.5 .
C122 C121 H12F 109.5 .
H12D C121 H12F 109.5 .
H12E C121 H12F 109.5 .
C123 C122 C121 105.0(13) .
C123 C122 H12G 110.7 .
C121 C122 H12G 110.7 .
C123 C122 H12H 110.7 .
C121 C122 H12H 110.7 .
H12G C122 H12H 108.8 .
C122 C123 C124 115.0(14) .
C122 C123 H12I 108.5 .
C124 C123 H12I 108.5 .
C122 C123 H12J 108.5 .
C124 C123 H12J 108.5 .
H12I C123 H12J 107.5 .
C125 C124 C123 129.1(14) .
C125 C124 H12K 105.0 .
C123 C124 H12K 105.0 .
C125 C124 H12L 105.0 .
C123 C124 H12L 105.0 .
H12K C124 H12L 105.9 .
C124 C125 C126 121.9(13) .
C124 C125 H12M 106.9 .
C126 C125 H12M 106.9 .
C124 C125 H12N 106.9 .
C126 C125 H12N 106.9 .
H12M C125 H12N 106.7 .
C125 C126 H12O 109.5 .
C125 C126 H12P 109.5 .
H12O C126 H12P 109.5 .
C125 C126 H12Q 109.5 .
H12O C126 H12Q 109.5 .
H12P C126 H12Q 109.5 .
Si1 O1 U1 178.89(17) .
Si2 O2 U1 179.31(16) .
Si3 O3 U1 176.79(17) .
Si4 O4 U1 177.04(15) .
O1 Si1 C1 107.29(16) .
O1 Si1 C10 106.26(15) .
C1 Si1 C10 113.58(18) .
O1 Si1 C19 107.66(15) .
C1 Si1 C19 109.48(18) .
C10 Si1 C19 112.25(18) .
O2 Si2 C37 107.53(15) .
O2 Si2 C46 107.30(15) .
C37 Si2 C46 109.91(17) .
O2 Si2 C28 107.90(15) .
C37 Si2 C28 111.37(18) .
C46 Si2 C28 112.60(16) .
O3 Si3 C73 106.96(16) .
O3 Si3 C64 107.94(16) .
C73 Si3 C64 110.83(18) .
O3 Si3 C55 106.37(15) .
C73 Si3 C55 112.63(19) .
C64 Si3 C55 111.77(18) .
O4 Si4 C91 107.67(16) .
O4 Si4 C82 105.93(16) .
C91 Si4 C82 109.48(17) .
O4 Si4 C100 107.77(15) .
C91 Si4 C100 112.07(18) .
C82 Si4 C100 113.56(16) .
O4 U1 O3 110.65(10) .
O4 U1 O1 107.16(10) .
O3 U1 O1 107.21(9) .
O4 U1 O2 108.86(9) .
O3 U1 O2 110.29(10) .
O1 U1 O2 112.64(10) .
C128 C127 C132 120.0 .
C128 C127 C133 118.1(9) .
C132 C127 C133 121.7(9) .
C133 C128 C127 124.3(10) 2_676
C133 C128 C129 115.6(10) 2_676
C127 C128 C129 120.0 .
C130 C129 C128 120.0 .
C130 C129 H129 120.0 .
C128 C129 H129 120.0 .
C131 C130 C129 120.0 .
C131 C130 H130 120.0 .
C129 C130 H130 120.0 .
C130 C131 C132 120.0 .
C130 C131 H131 120.0 .
C132 C131 H131 120.0 .
C131 C132 C127 120.0 .
C131 C132 H132 120.0 .
C127 C132 H132 120.0 .
C128 C133 C127 117.5(11) 2_676
C128 C133 H133 121.2 2_676
C127 C133 H133 121.2 .

loop_
_geom_bond_atom_site_label_1
_geom_bond_atom_site_label_2
_geom_bond_distance
_geom_bond_site_symmetry_2
C1 C6 1.416(6) .
C1 C2 1.421(5) .
C1 Si1 1.910(4) .
C2 C3 1.392(6) .
C2 C7 1.518(7) .
C3 C4 1.385(7) .
C3 H3 0.9500 .
C4 C5 1.374(6) .
C4 C8 1.523(7) .
C5 C6 1.400(6) .
C5 H5 0.9500 .
C6 C9 1.507(5) .
C7 H7A 0.9800 .
C7 H7B 0.9800 .
C7 H7C 0.9800 .
C8 H8A 0.9800 .
C8 H8B 0.9800 .
C8 H8C 0.9800 .
C9 H9A 0.9800 .
C9 H9B 0.9800 .
C9 H9C 0.9800 .
C10 C15 1.413(6) .
C10 C11 1.432(6) .
C10 Si1 1.912(4) .
C11 C12 1.384(6) .
C11 C16 1.501(6) .
C12 C13 1.388(7) .
C12 H12 0.9500 .
C13 C14 1.377(7) .
C13 C17 1.510(7) .
C14 C15 1.405(7) .
C14 H14 0.9500 .
C15 C18 1.519(6) .
C16 H16A 0.9800 .
C16 H16B 0.9800 .
C16 H16C 0.9800 .
C17 H17A 0.9800 .
C17 H17B 0.9800 .
C17 H17C 0.9800 .
C18 H18A 0.9800 .
C18 H18B 0.9800 .
C18 H18C 0.9800 .
C19 C20 1.420(5) .
C19 C24 1.421(6) .
C19 Si1 1.913(4) .
C20 C21 1.397(6) .
C20 C25 1.501(6) .
C21 C22 1.376(6) .
C21 H21 0.9500 .
C22 C23 1.382(7) .
C22 C26 1.521(6) .
C23 C24 1.395(6) .
C23 H23 0.9500 .
C24 C27 1.509(6) .
C25 H25A 0.9800 .
C25 H25B 0.9800 .
C25 H25C 0.9800 .
C26 H26A 0.9800 .
C26 H26B 0.9800 .
C26 H26C 0.9800 .
C27 H27A 0.9800 .
C27 H27B 0.9800 .
C27 H27C 0.9800 .
C28 C29 1.419(6) .
C28 C33 1.420(6) .
C28 Si2 1.914(4) .
C29 C30 1.405(6) .
C29 C34 1.516(7) .
C30 C31 1.376(7) .
C30 H30 0.9500 .
C31 C32 1.385(7) .
C31 C35 1.537(7) .
C32 C33 1.385(6) .
C32 H32 0.9500 .
C33 C36 1.503(6) .
C34 H34A 0.9800 .
C34 H34B 0.9800 .
C34 H34C 0.9800 .
C35 H35A 0.9800 .
C35 H35B 0.9800 .
C35 H35C 0.9800 .
C36 H36A 0.9800 .
C36 H36B 0.9800 .
C36 H36C 0.9800 .
C37 C42 1.413(6) .
C37 C38 1.416(5) .
C37 Si2 1.907(4) .
C38 C39 1.388(6) .
C38 C43 1.510(6) .
C39 C40 1.387(7) .
C39 H39 0.9500 .
C40 C41 1.382(7) .
C40 C44 1.518(7) .
C41 C42 1.395(6) .
C41 H41 0.9500 .
C42 C45 1.515(6) .
C43 H43A 0.9800 .
C43 H43B 0.9800 .
C43 H43C 0.9800 .
C44 H44A 0.9800 .
C44 H44B 0.9800 .
C44 H44C 0.9800 .
C45 H45A 0.9800 .
C45 H45B 0.9800 .
C45 H45C 0.9800 .
C46 C47 1.416(5) .
C46 C51 1.419(5) .
C46 Si2 1.911(4) .
C47 C48 1.395(6) .
C47 C52 1.502(6) .
C48 C49 1.382(7) .
C48 H48 0.9500 .
C49 C50 1.387(7) .
C49 C53 1.516(6) .
C50 C51 1.399(6) .
C50 H50 0.9500 .
C51 C54 1.504(6) .
C52 H52A 0.9800 .
C52 H52B 0.9800 .
C52 H52C 0.9800 .
C53 H53A 0.9800 .
C53 H53B 0.9800 .
C53 H53C 0.9800 .
C54 H54A 0.9800 .
C54 H54B 0.9800 .
C54 H54C 0.9800 .
C55 C56 1.411(5) .
C55 C60 1.419(6) .
C55 Si3 1.918(4) .
C56 C57 1.399(6) .
C56 C61 1.508(6) .
C57 C58 1.380(7) .
C57 H57 0.9500 .
C58 C59 1.388(7) .
C58 C62 1.512(7) .
C59 C60 1.398(7) .
C59 H59 0.9500 .
C60 C63 1.516(6) .
C61 H61A 0.9800 .
C61 H61B 0.9800 .
C61 H61C 0.9800 .
C62 H62A 0.9800 .
C62 H62B 0.9800 .
C62 H62C 0.9800 .
C63 H63A 0.9800 .
C63 H63B 0.9800 .
C63 H63C 0.9800 .
C64 C69 1.414(6) .
C64 C65 1.420(6) .
C64 Si3 1.912(4) .
C65 C66 1.394(7) .
C65 C70 1.512(7) .
C66 C67 1.359(8) .
C66 H66 0.9500 .
C67 C68 1.375(7) .
C67 C71 1.524(7) .
C68 C69 1.397(6) .
C68 H68 0.9500 .
C69 C72 1.496(6) .
C70 H70A 0.9800 .
C70 H70B 0.9800 .
C70 H70C 0.9800 .
C71 H71A 0.9800 .
C71 H71B 0.9800 .
C71 H71C 0.9800 .
C72 H72A 0.9800 .
C72 H72B 0.9800 .
C72 H72C 0.9800 .
C73 C78 1.417(6) .
C73 C74 1.419(6) .
C73 Si3 1.891(5) .
C74 C75 1.382(7) .
C74 C79 1.516(6) .
C75 C76 1.399(7) .
C75 H75 0.9500 .
C76 C77 1.375(8) .
C76 C80 1.511(8) .
C77 C78 1.377(7) .
C77 H77 0.9500 .
C78 C81 1.529(7) .
C79 H79A 0.9800 .
C79 H79B 0.9800 .
C79 H79C 0.9800 .
C80 H80A 0.9800 .
C80 H80B 0.9800 .
C80 H80C 0.9800 .
C81 H81A 0.9800 .
C81 H81B 0.9800 .
C81 H81C 0.9800 .
C82 C87 1.411(5) .
C82 C83 1.420(5) .
C82 Si4 1.911(4) .
C83 C84 1.391(6) .
C83 C88 1.507(6) .
C84 C85 1.392(6) .
C84 H84 0.9500 .
C85 C86 1.392(6) .
C85 C89 1.510(6) .
C86 C87 1.394(6) .
C86 H86 0.9500 .
C87 C90 1.517(5) .
C88 H88A 0.9800 .
C88 H88B 0.9800 .
C88 H88C 0.9800 .
C89 H89A 0.9800 .
C89 H89B 0.9800 .
C89 H89C 0.9800 .
C90 H90A 0.9800 .
C90 H90B 0.9800 .
C90 H90C 0.9800 .
C91 C96 1.411(6) .
C91 C92 1.420(5) .
C91 Si4 1.907(4) .
C92 C93 1.395(6) .
C92 C97 1.521(6) .
C93 C94 1.377(7) .
C93 H93 0.9500 .
C94 C95 1.371(7) .
C94 C98 1.519(7) .
C95 C96 1.397(6) .
C95 H95 0.9500 .
C96 C99 1.528(6) .
C97 H97A 0.9800 .
C97 H97B 0.9800 .
C97 H97C 0.9800 .
C98 H98A 0.9800 .
C98 H98B 0.9800 .
C98 H98C 0.9800 .
C99 H99A 0.9800 .
C99 H99B 0.9800 .
C99 H99C 0.9800 .
C100 C105 1.413(6) .
C100 C101 1.428(6) .
C100 Si4 1.912(4) .
C101 C102 1.395(6) .
C101 C106 1.498(6) .
C102 C103 1.383(7) .
C102 H102 0.9500 .
C103 C104 1.378(7) .
C103 C107 1.515(7) .
C104 C105 1.390(7) .
C104 H104 0.9500 .
C105 C108 1.510(7) .
C106 H10A 0.9800 .
C106 H10B 0.9800 .
C106 H10C 0.9800 .
C107 H10D 0.9800 .
C107 H10E 0.9800 .
C107 H10F 0.9800 .
C108 H10G 0.9800 .
C108 H10H 0.9800 .
C108 H10I 0.9800 .
C109 C110 1.556(9) .
C109 H10J 0.9800 .
C109 H10K 0.9800 .
C109 H10L 0.9800 .
C110 C111 1.496(9) .
C110 H11A 0.9900 .
C110 H11B 0.9900 .
C111 C112 1.530(9) .
C111 H11C 0.9900 .
C111 H11D 0.9900 .
C112 C113 1.504(9) .
C112 H11E 0.9900 .
C112 H11F 0.9900 .
C113 C114 1.493(9) .
C113 H11G 0.9900 .
C113 H11H 0.9900 .
C114 H11I 0.9800 .
C114 H11J 0.9800 .
C114 H11K 0.9800 .
C115 C116 1.481(9) .
C115 H11L 0.9800 .
C115 H11M 0.9800 .
C115 H11N 0.9800 .
C116 C117 1.520(9) .
C116 H11O 0.9900 .
C116 H11P 0.9900 .
C117 C118 1.538(9) .
C117 H11Q 0.9900 .
C117 H11R 0.9900 .
C118 C119 1.489(9) .
C118 H11S 0.9900 .
C118 H11T 0.9900 .
C119 C120 1.514(9) .
C119 H11U 0.9900 .
C119 H11V 0.9900 .
C120 H12A 0.9800 .
C120 H12B 0.9800 .
C120 H12C 0.9800 .
C121 C122 1.545(9) .
C121 H12D 0.9800 .
C121 H12E 0.9800 .
C121 H12F 0.9800 .
C122 C123 1.424(9) .
C122 H12G 0.9900 .
C122 H12H 0.9900 .
C123 C124 1.515(9) .
C123 H12I 0.9900 .
C123 H12J 0.9900 .
C124 C125 1.421(9) .
C124 H12K 0.9900 .
C124 H12L 0.9900 .
C125 C126 1.535(9) .
C125 H12M 0.9900 .
C125 H12N 0.9900 .
C126 H12O 0.9800 .
C126 H12P 0.9800 .
C126 H12Q 0.9800 .
O1 Si1 1.657(3) .
O1 U1 2.144(2) .
O2 Si2 1.657(3) .
O2 U1 2.150(2) .
O3 Si3 1.658(3) .
O3 U1 2.140(2) .
O4 Si4 1.668(3) .
O4 U1 2.128(3) .
C127 C128 1.3900 .
C127 C132 1.3900 .
C127 C133 1.472(14) .
C128 C133 1.268(14) 2_676
C128 C129 1.3900 .
C129 C130 1.3900 .
C129 H129 0.9500 .
C130 C131 1.3900 .
C130 H130 0.9500 .
C131 C132 1.3900 .
C131 H131 0.9500 .
C132 H132 0.9500 .
C133 C128 1.27(2) 2_676
C133 H133 0.9500 .

loop_
_geom_torsion_atom_site_label_1
_geom_torsion_atom_site_label_2
_geom_torsion_atom_site_label_3
_geom_torsion_atom_site_label_4
_geom_torsion
_geom_torsion_site_symmetry_1
_geom_torsion_site_symmetry_4
C6 C1 C2 C3 -2.6(6) . .
Si1 C1 C2 C3 178.5(3) . .
C6 C1 C2 C7 174.1(4) . .
Si1 C1 C2 C7 -4.8(6) . .
C1 C2 C3 C4 0.1(7) . .
C7 C2 C3 C4 -176.8(5) . .
C2 C3 C4 C5 1.6(7) . .
C2 C3 C4 C8 179.9(5) . .
C3 C4 C5 C6 -0.8(7) . .
C8 C4 C5 C6 -179.1(5) . .
C4 C5 C6 C1 -1.7(7) . .
C4 C5 C6 C9 177.3(4) . .
C2 C1 C6 C5 3.4(6) . .
Si1 C1 C6 C5 -177.6(3) . .
C2 C1 C6 C9 -175.5(4) . .
Si1 C1 C6 C9 3.4(5) . .
C15 C10 C11 C12 3.5(6) . .
Si1 C10 C11 C12 -173.5(3) . .
C15 C10 C11 C16 -174.9(4) . .
Si1 C10 C11 C16 8.2(5) . .
C10 C11 C12 C13 0.4(6) . .
C16 C11 C12 C13 178.9(4) . .
C11 C12 C13 C14 -3.2(7) . .
C11 C12 C13 C17 178.6(5) . .
C12 C13 C14 C15 2.0(7) . .
C17 C13 C14 C15 -179.7(5) . .
C13 C14 C15 C10 1.9(7) . .
C13 C14 C15 C18 -175.8(4) . .
C11 C10 C15 C14 -4.6(6) . .
Si1 C10 C15 C14 172.1(3) . .
C11 C10 C15 C18 173.0(4) . .
Si1 C10 C15 C18 -10.4(6) . .
C24 C19 C20 C21 6.1(6) . .
Si1 C19 C20 C21 -170.7(3) . .
C24 C19 C20 C25 -171.1(4) . .
Si1 C19 C20 C25 12.2(5) . .
C19 C20 C21 C22 -1.0(7) . .
C25 C20 C21 C22 176.2(4) . .
C20 C21 C22 C23 -4.3(7) . .
C20 C21 C22 C26 176.3(5) . .
C21 C22 C23 C24 4.6(8) . .
C26 C22 C23 C24 -176.0(5) . .
C22 C23 C24 C19 0.5(7) . .
C22 C23 C24 C27 -175.1(5) . .
C20 C19 C24 C23 -5.8(6) . .
Si1 C19 C24 C23 170.8(4) . .
C20 C19 C24 C27 169.6(4) . .
Si1 C19 C24 C27 -13.9(6) . .
C33 C28 C29 C30 -2.4(6) . .
Si2 C28 C29 C30 178.5(3) . .
C33 C28 C29 C34 174.4(4) . .
Si2 C28 C29 C34 -4.7(6) . .
C28 C29 C30 C31 1.5(7) . .
C34 C29 C30 C31 -175.5(5) . .
C29 C30 C31 C32 -0.6(8) . .
C29 C30 C31 C35 178.8(5) . .
C30 C31 C32 C33 0.6(7) . .
C35 C31 C32 C33 -178.7(5) . .
C31 C32 C33 C28 -1.7(7) . .
C31 C32 C33 C36 177.1(4) . .
C29 C28 C33 C32 2.6(6) . .
Si2 C28 C33 C32 -178.3(3) . .
C29 C28 C33 C36 -176.2(4) . .
Si2 C28 C33 C36 3.0(5) . .
C42 C37 C38 C39 5.4(6) . .
Si2 C37 C38 C39 -175.1(4) . .
C42 C37 C38 C43 -170.3(4) . .
Si2 C37 C38 C43 9.3(5) . .
C37 C38 C39 C40 -0.8(7) . .
C43 C38 C39 C40 175.1(5) . .
C38 C39 C40 C41 -3.3(8) . .
C38 C39 C40 C44 179.1(6) . .
C39 C40 C41 C42 2.7(9) . .
C44 C40 C41 C42 -179.7(6) . .
C40 C41 C42 C37 2.1(8) . .
C40 C41 C42 C45 -175.2(5) . .
C38 C37 C42 C41 -5.9(6) . .
Si2 C37 C42 C41 174.5(4) . .
C38 C37 C42 C45 171.1(4) . .
Si2 C37 C42 C45 -8.4(7) . .
C51 C46 C47 C48 2.0(6) . .
Si2 C46 C47 C48 179.3(3) . .
C51 C46 C47 C52 -175.6(4) . .
Si2 C46 C47 C52 1.7(5) . .
C46 C47 C48 C49 -0.6(7) . .
C52 C47 C48 C49 177.2(4) . .
C47 C48 C49 C50 -0.6(8) . .
C47 C48 C49 C53 -178.4(5) . .
C48 C49 C50 C51 0.4(8) . .
C53 C49 C50 C51 178.1(5) . .
C49 C50 C51 C46 1.0(7) . .
C49 C50 C51 C54 -176.8(5) . .
C47 C46 C51 C50 -2.2(6) . .
Si2 C46 C51 C50 -179.2(3) . .
C47 C46 C51 C54 175.5(4) . .
Si2 C46 C51 C54 -1.6(6) . .
C60 C55 C56 C57 4.1(6) . .
Si3 C55 C56 C57 -173.1(4) . .
C60 C55 C56 C61 -173.0(4) . .
Si3 C55 C56 C61 9.8(6) . .
C55 C56 C57 C58 0.0(8) . .
C61 C56 C57 C58 177.2(5) . .
C56 C57 C58 C59 -3.4(9) . .
C56 C57 C58 C62 177.8(6) . .
C57 C58 C59 C60 2.6(10) . .
C62 C58 C59 C60 -178.5(6) . .
C58 C59 C60 C55 1.5(9) . .
C58 C59 C60 C63 -174.4(6) . .
C56 C55 C60 C59 -4.8(7) . .
Si3 C55 C60 C59 172.2(4) . .
C56 C55 C60 C63 170.9(5) . .
Si3 C55 C60 C63 -12.2(7) . .
C69 C64 C65 C66 -3.2(6) . .
Si3 C64 C65 C66 176.4(4) . .
C69 C64 C65 C70 174.0(5) . .
Si3 C64 C65 C70 -6.4(7) . .
C64 C65 C66 C67 0.4(8) . .
C70 C65 C66 C67 -177.0(5) . .
C65 C66 C67 C68 2.3(8) . .
C65 C66 C67 C71 -179.9(5) . .
C66 C67 C68 C69 -2.2(7) . .
C71 C67 C68 C69 180.0(5) . .
C67 C68 C69 C64 -0.7(7) . .
C67 C68 C69 C72 177.6(4) . .
C65 C64 C69 C68 3.3(6) . .
Si3 C64 C69 C68 -176.3(3) . .
C65 C64 C69 C72 -174.9(4) . .
Si3 C64 C69 C72 5.4(5) . .
C78 C73 C74 C75 3.8(6) . .
Si3 C73 C74 C75 -175.8(3) . .
C78 C73 C74 C79 -173.8(4) . .
Si3 C73 C74 C79 6.7(5) . .
C73 C74 C75 C76 0.1(7) . .
C79 C74 C75 C76 177.7(4) . .
C74 C75 C76 C77 -3.0(7) . .
C74 C75 C76 C80 178.4(5) . .
C75 C76 C77 C78 2.0(8) . .
C80 C76 C77 C78 -179.4(6) . .
C76 C77 C78 C73 1.9(8) . .
C76 C77 C78 C81 -175.2(5) . .
C74 C73 C78 C77 -4.7(6) . .
Si3 C73 C78 C77 174.9(4) . .
C74 C73 C78 C81 172.2(4) . .
Si3 C73 C78 C81 -8.2(7) . .
C87 C82 C83 C84 -4.1(6) . .
Si4 C82 C83 C84 177.8(3) . .
C87 C82 C83 C88 173.7(4) . .
Si4 C82 C83 C88 -4.4(6) . .
C82 C83 C84 C85 1.7(7) . .
C88 C83 C84 C85 -176.3(4) . .
C83 C84 C85 C86 1.5(7) . .
C83 C84 C85 C89 -179.6(5) . .
C84 C85 C86 C87 -2.2(7) . .
C89 C85 C86 C87 178.9(4) . .
C85 C86 C87 C82 -0.3(7) . .
C85 C86 C87 C90 178.5(4) . .
C83 C82 C87 C86 3.5(6) . .
Si4 C82 C87 C86 -178.2(3) . .
C83 C82 C87 C90 -175.3(4) . .
Si4 C82 C87 C90 3.0(5) . .
C96 C91 C92 C93 6.6(6) . .
Si4 C91 C92 C93 -170.8(3) . .
C96 C91 C92 C97 -170.3(4) . .
Si4 C91 C92 C97 12.4(5) . .
C91 C92 C93 C94 -0.9(7) . .
C97 C92 C93 C94 176.0(4) . .
C92 C93 C94 C95 -4.3(7) . .
C92 C93 C94 C98 177.4(5) . .
C93 C94 C95 C96 3.7(8) . .
C98 C94 C95 C96 -178.0(5) . .
C94 C95 C96 C91 2.1(8) . .
C94 C95 C96 C99 -175.2(5) . .
C92 C91 C96 C95 -7.1(6) . .
Si4 C91 C96 C95 170.0(4) . .
C92 C91 C96 C99 170.0(4) . .
Si4 C91 C96 C99 -12.8(7) . .
C105 C100 C101 C102 2.5(5) . .
Si4 C100 C101 C102 -178.3(3) . .
C105 C100 C101 C106 -174.9(4) . .
Si4 C100 C101 C106 4.2(5) . .
C100 C101 C102 C103 -1.4(6) . .
C106 C101 C102 C103 176.1(4) . .
C101 C102 C103 C104 -0.3(7) . .
C101 C102 C103 C107 -179.3(5) . .
C102 C103 C104 C105 0.9(8) . .
C107 C103 C104 C105 179.8(5) . .
C103 C104 C105 C100 0.3(8) . .
C103 C104 C105 C108 -178.0(5) . .
C101 C100 C105 C104 -2.0(6) . .
Si4 C100 C105 C104 178.9(4) . .
C101 C100 C105 C108 176.2(4) . .
Si4 C100 C105 C108 -2.9(6) . .
C109 C110 C111 C112 -171.2(12) . .
C110 C111 C112 C113 -177.9(10) . .
C111 C112 C113 C114 165.3(11) . .
C115 C116 C117 C118 -170.1(19) . .
C116 C117 C118 C119 -172.6(15) . .
C117 C118 C119 C120 -169.5(15) . .
C121 C122 C123 C124 -168.2(13) . .
C122 C123 C124 C125 -83(3) . .
C123 C124 C125 C126 -163.2(15) . .
U1 O1 Si1 C1 -79(8) . .
U1 O1 Si1 C10 160(8) . .
U1 O1 Si1 C19 39(8) . .
C6 C1 Si1 O1 48.8(3) . .
C2 C1 Si1 O1 -132.3(3) . .
C6 C1 Si1 C10 165.9(3) . .
C2 C1 Si1 C10 -15.2(4) . .
C6 C1 Si1 C19 -67.8(3) . .
C2 C1 Si1 C19 111.1(4) . .
C15 C10 Si1 O1 -126.6(3) . .
C11 C10 Si1 O1 50.0(3) . .
C15 C10 Si1 C1 115.7(3) . .
C11 C10 Si1 C1 -67.7(3) . .
C15 C10 Si1 C19 -9.2(4) . .
C11 C10 Si1 C19 167.4(3) . .
C20 C19 Si1 O1 41.4(4) . .
C24 C19 Si1 O1 -135.1(3) . .
C20 C19 Si1 C1 157.7(3) . .
C24 C19 Si1 C1 -18.8(4) . .
C20 C19 Si1 C10 -75.2(3) . .
C24 C19 Si1 C10 108.3(4) . .
U1 O2 Si2 C37 -131(12) . .
U1 O2 Si2 C46 111(12) . .
U1 O2 Si2 C28 -10(13) . .
C42 C37 Si2 O2 -135.9(4) . .
C38 C37 Si2 O2 44.6(3) . .
C42 C37 Si2 C46 -19.4(4) . .
C38 C37 Si2 C46 161.0(3) . .
C42 C37 Si2 C28 106.1(4) . .
C38 C37 Si2 C28 -73.5(3) . .
C47 C46 Si2 O2 51.7(3) . .
C51 C46 Si2 O2 -131.3(3) . .
C47 C46 Si2 C37 -64.9(3) . .
C51 C46 Si2 C37 112.1(4) . .
C47 C46 Si2 C28 170.3(3) . .
C51 C46 Si2 C28 -12.7(4) . .
C29 C28 Si2 O2 -132.3(3) . .
C33 C28 Si2 O2 48.6(3) . .
C29 C28 Si2 C37 -14.5(4) . .
C33 C28 Si2 C37 166.4(3) . .
C29 C28 Si2 C46 109.5(3) . .
C33 C28 Si2 C46 -69.6(3) . .
U1 O3 Si3 C73 51(3) . .
U1 O3 Si3 C64 170(3) . .
U1 O3 Si3 C55 -70(3) . .
C78 C73 Si3 O3 -131.6(4) . .
C74 C73 Si3 O3 47.9(3) . .
C78 C73 Si3 C64 111.0(4) . .
C74 C73 Si3 C64 -69.5(3) . .
C78 C73 Si3 C55 -15.1(4) . .
C74 C73 Si3 C55 164.4(3) . .
C69 C64 Si3 O3 46.5(4) . .
C65 C64 Si3 O3 -133.1(4) . .
C69 C64 Si3 C73 163.4(3) . .
C65 C64 Si3 C73 -16.3(4) . .
C69 C64 Si3 C55 -70.1(4) . .
C65 C64 Si3 C55 110.3(4) . .
C56 C55 Si3 O3 47.2(4) . .
C60 C55 Si3 O3 -129.7(4) . .
C56 C55 Si3 C73 -69.6(4) . .
C60 C55 Si3 C73 113.4(4) . .
C56 C55 Si3 C64 164.8(3) . .
C60 C55 Si3 C64 -12.1(5) . .
U1 O4 Si4 C91 128(3) . .
U1 O4 Si4 C82 11(3) . .
U1 O4 Si4 C100 -111(3) . .
C96 C91 Si4 O4 -135.0(4) . .
C92 C91 Si4 O4 42.1(4) . .
C96 C91 Si4 C82 -20.3(4) . .
C92 C91 Si4 C82 156.8(3) . .
C96 C91 Si4 C100 106.7(4) . .
C92 C91 Si4 C100 -76.2(3) . .
C87 C82 Si4 O4 51.2(3) . .
C83 C82 Si4 O4 -130.7(4) . .
C87 C82 Si4 C91 -64.6(3) . .
C83 C82 Si4 C91 113.5(4) . .
C87 C82 Si4 C100 169.3(3) . .
C83 C82 Si4 C100 -12.6(4) . .
C105 C100 Si4 O4 -134.4(3) . .
C101 C100 Si4 O4 46.5(3) . .
C105 C100 Si4 C91 -16.1(4) . .
C101 C100 Si4 C91 164.8(3) . .
C105 C100 Si4 C82 108.6(4) . .
C101 C100 Si4 C82 -70.5(3) . .
Si4 O4 U1 O3 -81(3) . .
Si4 O4 U1 O1 162(3) . .
Si4 O4 U1 O2 40(3) . .
Si3 O3 U1 O4 119(3) . .
Si3 O3 U1 O1 -125(3) . .
Si3 O3 U1 O2 -2(3) . .
Si1 O1 U1 O4 -112(8) . .
Si1 O1 U1 O3 129(8) . .
Si1 O1 U1 O2 8(8) . .
Si2 O2 U1 O4 -63(13) . .
Si2 O2 U1 O3 59(13) . .
Si2 O2 U1 O1 178(100) . .
C132 C127 C128 C133 -175.6(9) . 2_676
C133 C127 C128 C133 -0.1(12) . 2_676
C132 C127 C128 C129 0.0 . .
C133 C127 C128 C129 175.5(7) . .
C133 C128 C129 C130 176.0(8) 2_676 .
C127 C128 C129 C130 0.0 . .
C128 C129 C130 C131 0.0 . .
C129 C130 C131 C132 0.0 . .
C130 C131 C132 C127 0.0 . .
C128 C127 C132 C131 0.0 . .
C133 C127 C132 C131 -175.3(7) . .
C128 C127 C133 C128 0.1(11) . 2_676
C132 C127 C133 C128 175.5(12) . 2_676
